data_4312218
loop_
_publ_author_name
'Li-Hua Bi'
'Ulrich Kortz'
'Bineta Keita'
'Louis Nadjo'
'Horst Borrmann'

_publ_section_title
;
 Palladium(II)-Substituted Tungstosilicate
 [Cs2K(H2O)7Pd2WO(H2O)(A-\a-SiW9O34)2]9-
;
_journal_name_full 'Inorganic Chemistry'
_journal_page_first 8367
_journal_page_last 8372
_journal_paper_doi 10.1021/ic048864z
_journal_volume 43
_journal_year 2004
_chemical_formula_sum 'Cs5 H26 K3 Na4 O82 Pd2 Si2 W19'
_chemical_formula_weight 5974.20
_chemical_name_systematic
; 
 ? 
;
_space_group_IT_number 14
_symmetry_cell_setting monoclinic
_symmetry_space_group_name_Hall '-P 2yn'
_symmetry_space_group_name_H-M 'P 1 21/n 1'
_atom_sites_solution_hydrogens geom
_atom_sites_solution_primary direct
_atom_sites_solution_secondary difmap
_audit_creation_method SHELXL-97
_cell_angle_alpha 90.00
_cell_angle_beta 95.4596(9)
_cell_angle_gamma 90.00
_cell_formula_units_Z 4
_cell_length_a 16.6549(2)
_cell_length_b 19.7290(2)
_cell_length_c 25.9950(5)
_cell_measurement_reflns_used 35424
_cell_measurement_temperature 295(2)
_cell_measurement_theta_max 30.03
_cell_measurement_theta_min 2.09
_cell_volume 8502.8(2)
_computing_cell_refinement 'CrystalClear (Rigaku Corp., 2003)'
_computing_data_collection 'CrystalClear (Rigaku Corp., 2003)'
_computing_data_reduction 'CrystalClear (Rigaku Corp., 2003)'
_computing_molecular_graphics 'Bruker SHELXTL'
_computing_publication_material 'Bruker SHELXTL'
_computing_structure_refinement 'SHELXL-97 (Sheldrick, 1997)'
_computing_structure_solution 'SHELXS-97 (Sheldrick, 1990)'
_diffrn_ambient_temperature 295(2)
_diffrn_detector_area_resol_mean 14.6306
_diffrn_measured_fraction_theta_full 0.819
_diffrn_measured_fraction_theta_max 0.819
_diffrn_measurement_device_type 'Rigaku AFC7 and Mercury CCD'
_diffrn_measurement_method 'phi and omega scans'
_diffrn_radiation_monochromator graphite
_diffrn_radiation_source 'fine-focus sealed tube'
_diffrn_radiation_type MoK\a
_diffrn_radiation_wavelength 0.71073
_diffrn_reflns_av_R_equivalents 0.0449
_diffrn_reflns_av_sigmaI/netI 0.0499
_diffrn_reflns_limit_h_max 21
_diffrn_reflns_limit_h_min -21
_diffrn_reflns_limit_k_max 20
_diffrn_reflns_limit_k_min -27
_diffrn_reflns_limit_l_max 35
_diffrn_reflns_limit_l_min -32
_diffrn_reflns_number 63415
_diffrn_reflns_theta_full 30.03
_diffrn_reflns_theta_max 30.03
_diffrn_reflns_theta_min 2.09
_exptl_absorpt_coefficient_mu 28.374
_exptl_absorpt_correction_T_max 1.000
_exptl_absorpt_correction_T_min 0.532
_exptl_absorpt_correction_type multi-scan
_exptl_crystal_colour brown
_exptl_crystal_density_diffrn 4.615
_exptl_crystal_density_method 'not measured'
_exptl_crystal_description block
_exptl_crystal_F_000 10158
_exptl_crystal_size_max 0.15
_exptl_crystal_size_mid 0.14
_exptl_crystal_size_min 0.11
_refine_diff_density_max 6.092
_refine_diff_density_min -4.494
_refine_diff_density_rms 0.469
_refine_ls_extinction_method none
_refine_ls_goodness_of_fit_ref 1.101
_refine_ls_hydrogen_treatment mixed
_refine_ls_matrix_type full
_refine_ls_number_parameters 649
_refine_ls_number_reflns 19961
_refine_ls_number_restraints 0
_refine_ls_restrained_S_all 1.101
_refine_ls_R_factor_all 0.0623
_refine_ls_R_factor_gt 0.0518
_refine_ls_shift/su_max 0.001
_refine_ls_shift/su_mean 0.000
_refine_ls_structure_factor_coef Fsqd
_refine_ls_weighting_details 'calc w=1/[\s^2^(Fo^2^)+(0.0424P)^2^+359.0999P] where P=(Fo^2^+2Fc^2^)/3'
_refine_ls_weighting_scheme calc
_refine_ls_wR_factor_gt 0.1195
_refine_ls_wR_factor_ref 0.1261
_reflns_number_gt 17305
_reflns_number_total 19961
_reflns_threshold_expression >2sigma(I)
_cod_data_source_file ic048864zsi20041004_013750.cif
_cod_data_source_block test
_cod_depositor_comments
;
The following automatic conversions were performed:
'_symmetry_cell_setting' value 'Monoclinic' changed to 'monoclinic'
according to '/home/saulius/struct/CIF-dictionaries/cif_core.dic'
dictionary named 'cif_core.dic' version 2.4.1 from 2010-06-29.

Automatic conversion script
Id: cif_fix_enum 1527 2010-12-29 10:47:43Z saulius 
;
_cod_original_cell_volume 8502.8(3)
_cod_database_code 4312218

loop_
_symmetry_equiv_pos_as_xyz
'x, y, z'
'-x+1/2, y+1/2, -z+1/2'
'-x, -y, -z'
'x-1/2, -y-1/2, z-1/2'

loop_
_atom_site_label
_atom_site_type_symbol
_atom_site_fract_x
_atom_site_fract_y
_atom_site_fract_z
_atom_site_U_iso_or_equiv
_atom_site_adp_type
_atom_site_occupancy
_atom_site_symmetry_multiplicity
_atom_site_calc_flag
_atom_site_refinement_flags
_atom_site_disorder_assembly
_atom_site_disorder_group
W1 W 0.26907(4) 0.56878(3) 0.60582(2) 0.02162(12) Uani 1 1 d . . .
W2 W 0.25296(3) 0.39998(3) 0.59450(2) 0.01902(12) Uani 1 1 d . . .
W3 W 0.16769(3) 0.48016(3) 0.68899(2) 0.01946(12) Uani 1 1 d . . .
W4 W 0.39798(4) 0.63959(3) 0.71748(2) 0.02109(12) Uani 1 1 d . . .
W5 W 0.49498(3) 0.55137(3) 0.61429(2) 0.01936(12) Uani 1 1 d . . .
W6 W 0.47790(3) 0.38791(3) 0.60088(2) 0.01822(11) Uani 1 1 d . . .
W7 W 0.36505(3) 0.29007(3) 0.69289(2) 0.01701(11) Uani 1 1 d . . .
W8 W 0.28432(3) 0.36687(3) 0.78590(2) 0.01784(11) Uani 1 1 d . . .
W9 W 0.29929(3) 0.55325(3) 0.79830(2) 0.02005(12) Uani 1 1 d . . .
W10 W 0.72680(4) 0.59954(3) 0.86739(2) 0.02313(13) Uani 1 1 d . . .
W11 W 0.81587(3) 0.51189(3) 0.76082(2) 0.02010(12) Uani 1 1 d . . .
W12 W 0.79806(3) 0.34796(3) 0.74880(2) 0.02000(12) Uani 1 1 d . . .
W13 W 0.68684(3) 0.25024(3) 0.84249(2) 0.01967(12) Uani 1 1 d . . .
W14 W 0.60415(3) 0.32845(3) 0.93422(2) 0.02123(12) Uani 1 1 d . . .
W15 W 0.62639(4) 0.51347(3) 0.94839(2) 0.02336(13) Uani 1 1 d . . .
W16 W 0.90710(4) 0.49258(3) 0.89816(2) 0.02314(13) Uani 1 1 d . . .
W17 W 0.88755(3) 0.32440(3) 0.88526(2) 0.02170(12) Uani 1 1 d . . .
W18 W 0.80538(4) 0.40370(3) 0.98129(2) 0.02342(13) Uani 1 1 d . . .
W19 W 0.50706(4) 0.60174(3) 0.84392(3) 0.02746(14) Uani 1 1 d . . .
Pd1 Pd 0.65573(7) 0.44966(5) 0.67278(4) 0.0203(2) Uani 1 1 d . . .
Pd2 Pd 0.48070(6) 0.29637(6) 0.81647(4) 0.0196(2) Uani 1 1 d . . .
Si1 Si 0.3773(2) 0.46540(18) 0.69703(14) 0.0143(7) Uani 1 1 d . . .
Si2 Si 0.7192(2) 0.42378(19) 0.85409(14) 0.0157(7) Uani 1 1 d . . .
Cs1 Cs 0.31548(7) 0.69801(6) 0.90979(4) 0.0347(2) Uani 1 1 d . . .
Cs2 Cs 0.86202(6) 0.15447(5) 0.77939(4) 0.0313(2) Uani 1 1 d . . .
Cs3 Cs 0.60137(8) 0.23456(9) 0.69213(5) 0.0550(4) Uani 1 1 d . . .
Cs4 Cs 1.03796(8) 0.37920(8) 0.78408(6) 0.0597(4) Uani 1 1 d . . .
Cs5 Cs 0.83146(9) 0.17119(9) 0.96776(6) 0.0648(4) Uani 1 1 d . . .
K1 K 0.4251(2) 0.44051(19) 0.89422(14) 0.0313(7) Uani 1 1 d . . .
K2 K 0.3326(4) 0.1711(3) 0.7939(3) 0.083(2) Uani 1 1 d . . .
K3 K 0.3778(5) 0.6696(4) 0.5098(3) 0.045(2) Uani 0.50 1 d P . .
Na1 Na 0.9009(4) 0.3900(4) 1.1266(3) 0.0375(16) Uani 1 1 d . . .
O1S1 O 0.3833(6) 0.5289(5) 0.7369(4) 0.0190(19) Uiso 1 1 d . . .
O2S1 O 0.4509(6) 0.4649(5) 0.6606(4) 0.0182(19) Uiso 1 1 d . . .
O3S1 O 0.3696(6) 0.3937(5) 0.7269(4) 0.0183(19) Uiso 1 1 d . . .
O4S1 O 0.2920(6) 0.4756(5) 0.6586(4) 0.0187(19) Uiso 1 1 d . . .
O1S2 O 0.6770(6) 0.4936(5) 0.8706(4) 0.020(2) Uiso 1 1 d . . .
O2S2 O 0.7444(6) 0.4291(5) 0.7955(4) 0.021(2) Uiso 1 1 d . . .
O3S2 O 0.6640(6) 0.3583(5) 0.8625(4) 0.0175(19) Uiso 1 1 d . . .
O4S2 O 0.8034(6) 0.4150(5) 0.8935(4) 0.021(2) Uiso 1 1 d . . .
O12 O 0.2358(6) 0.4925(5) 0.5638(4) 0.025(2) Uiso 1 1 d . . .
O13 O 0.1727(6) 0.5562(5) 0.6421(4) 0.024(2) Uiso 1 1 d . . .
O14 O 0.3113(6) 0.6219(5) 0.6651(4) 0.025(2) Uiso 1 1 d . . .
O15 O 0.3755(6) 0.5582(5) 0.5924(4) 0.020(2) Uiso 1 1 d . . .
O1T O 0.2356(7) 0.6313(6) 0.5628(4) 0.031(2) Uiso 1 1 d . . .
O23 O 0.1559(6) 0.4219(5) 0.6300(4) 0.022(2) Uiso 1 1 d . . .
O26 O 0.3582(6) 0.4016(5) 0.5786(4) 0.020(2) Uiso 1 1 d . . .
O27 O 0.2799(6) 0.3334(5) 0.6436(4) 0.020(2) Uiso 1 1 d . . .
O2T O 0.2046(7) 0.3538(6) 0.5441(4) 0.030(2) Uiso 1 1 d . . .
O38 O 0.2039(6) 0.4087(5) 0.7328(4) 0.021(2) Uiso 1 1 d . . .
O39 O 0.2165(6) 0.5395(5) 0.7423(4) 0.023(2) Uiso 1 1 d . . .
O3T O 0.0665(7) 0.4867(6) 0.7005(4) 0.032(3) Uiso 1 1 d . . .
O45 O 0.4711(6) 0.6064(5) 0.6720(4) 0.025(2) Uiso 1 1 d . . .
O49 O 0.3201(6) 0.6404(5) 0.7682(4) 0.023(2) Uiso 1 1 d . . .
O419 O 0.4802(6) 0.6318(5) 0.7738(4) 0.023(2) Uiso 1 1 d . . .
O4T O 0.4055(7) 0.7258(6) 0.7087(4) 0.033(3) Uiso 1 1 d . . .
O56 O 0.4914(6) 0.4740(5) 0.5677(4) 0.025(2) Uiso 1 1 d . . .
O5PD O 0.5947(7) 0.5288(5) 0.6440(4) 0.027(2) Uiso 1 1 d . . .
O5T O 0.5195(7) 0.6131(6) 0.5713(4) 0.031(2) Uiso 1 1 d . . .
O67 O 0.4386(6) 0.3238(5) 0.6486(4) 0.023(2) Uiso 1 1 d . . .
O6PD O 0.5795(6) 0.3882(5) 0.6326(4) 0.024(2) Uiso 1 1 d . . .
O6T O 0.4894(7) 0.3341(6) 0.5493(4) 0.029(2) Uiso 1 1 d . . .
O78 O 0.2822(5) 0.2905(5) 0.7412(3) 0.0158(18) Uiso 1 1 d . . .
O7PD O 0.4426(7) 0.2702(5) 0.7447(4) 0.027(2) Uiso 1 1 d . . .
O7T O 0.3487(7) 0.2101(5) 0.6668(4) 0.027(2) Uiso 1 1 d . . .
O89 O 0.3028(6) 0.4592(5) 0.8090(4) 0.020(2) Uiso 1 1 d . . .
O8PD O 0.3740(6) 0.3372(5) 0.8243(4) 0.024(2) Uiso 1 1 d . . .
O8T O 0.2126(7) 0.3433(6) 0.8259(4) 0.029(2) Uiso 1 1 d . . .
O919 O 0.3989(6) 0.5652(5) 0.8408(4) 0.022(2) Uiso 1 1 d . . .
O9T O 0.2363(6) 0.5776(5) 0.8439(4) 0.027(2) Uiso 1 1 d . . .
O101 O 0.7583(6) 0.5732(5) 0.8019(4) 0.024(2) Uiso 1 1 d . . .
O105 O 0.6811(7) 0.5963(6) 0.9322(4) 0.028(2) Uiso 1 1 d . . .
O106 O 0.8227(7) 0.5607(6) 0.8985(4) 0.028(2) Uiso 1 1 d . . .
O109 O 0.6181(6) 0.6143(5) 0.8356(4) 0.023(2) Uiso 1 1 d . . .
O10T O 0.7570(7) 0.6840(6) 0.8689(5) 0.034(3) Uiso 1 1 d . . .
O112 O 0.8612(6) 0.4283(5) 0.7376(4) 0.022(2) Uiso 1 1 d . . .
O116 O 0.8882(6) 0.4973(5) 0.8265(4) 0.024(2) Uiso 1 1 d . . .
O11P O 0.7359(6) 0.5114(5) 0.7085(4) 0.024(2) Uiso 1 1 d . . .
O11T O 0.8837(7) 0.5682(6) 0.7372(4) 0.030(2) Uiso 1 1 d . . .
O123 O 0.7340(6) 0.2848(5) 0.7836(4) 0.022(2) Uiso 1 1 d . . .
O127 O 0.8735(7) 0.3396(5) 0.8153(4) 0.027(2) Uiso 1 1 d . . .
O12P O 0.7197(6) 0.3697(5) 0.6990(4) 0.026(2) Uiso 1 1 d . . .
O12T O 0.8533(7) 0.2908(6) 0.7163(4) 0.032(2) Uiso 1 1 d . . .
O134 O 0.6500(6) 0.2455(5) 0.9110(4) 0.023(2) Uiso 1 1 d . . .
O137 O 0.7952(6) 0.2718(5) 0.8794(4) 0.024(2) Uiso 1 1 d . . .
O13P O 0.5847(7) 0.2506(6) 0.8102(4) 0.028(2) Uiso 1 1 d . . .
O13T O 0.7104(7) 0.1662(6) 0.8367(4) 0.029(2) Uiso 1 1 d . . .
O145 O 0.5869(6) 0.4236(5) 0.9412(4) 0.023(2) Uiso 1 1 d . . .
O148 O 0.7141(6) 0.3488(5) 0.9674(4) 0.022(2) Uiso 1 1 d . . .
O14P O 0.5140(6) 0.3199(5) 0.8889(4) 0.023(2) Uiso 1 1 d . . .
O14T O 0.5684(7) 0.2981(6) 0.9903(4) 0.033(3) Uiso 1 1 d . . .
O158 O 0.7271(6) 0.4778(5) 0.9760(4) 0.022(2) Uiso 1 1 d . . .
O159 O 0.5367(6) 0.5449(5) 0.9025(4) 0.026(2) Uiso 1 1 d . . .
O15T O 0.5911(7) 0.5396(6) 1.0051(5) 0.033(3) Uiso 1 1 d . . .
O167 O 0.9581(6) 0.4043(5) 0.8944(4) 0.023(2) Uiso 1 1 d . . .
O168 O 0.8850(6) 0.4712(5) 0.9687(4) 0.023(2) Uiso 1 1 d . . .
O16T O 0.9921(7) 0.5418(6) 0.9100(5) 0.034(3) Uiso 1 1 d . . .
O178 O 0.8752(6) 0.3358(5) 0.9602(4) 0.023(2) Uiso 1 1 d . . .
O17T O 0.9618(7) 0.2644(6) 0.8909(4) 0.032(3) Uiso 1 1 d . . .
O18T O 0.8224(7) 0.3956(6) 1.0472(4) 0.031(2) Uiso 1 1 d . . .
O19A O 0.5266(9) 0.4960(7) 0.8039(5) 0.049(3) Uiso 1 1 d . . .
O19B O 0.4895(8) 0.6766(7) 0.8767(5) 0.045(3) Uiso 1 1 d . . .
O1W O 0.9726(7) 0.6049(6) 0.6396(5) 0.036(3) Uiso 1 1 d . . .
O2W O 0.3619(10) 0.5166(8) 0.4806(6) 0.059(4) Uiso 1 1 d . . .
O3W O 0.3858(10) 0.7860(9) 0.8180(6) 0.065(4) Uiso 1 1 d . . .
O4W O 0.3709(11) 0.7530(10) 0.5935(7) 0.074(5) Uiso 1 1 d . . .
O5W O 0.4891(12) 0.1903(10) 0.5920(8) 0.083(6) Uiso 1 1 d . . .
O6W O 0.9084(12) 0.2136(10) 0.5274(8) 0.084(6) Uiso 1 1 d . . .
O7W O 1.0950(13) 0.4036(11) 0.9732(8) 0.092(6) Uiso 1 1 d . . .
O8W O 0.2952(14) 0.8509(12) 0.5754(9) 0.102(7) Uiso 1 1 d . . .
O9W O 0.2614(15) 0.4572(13) 0.9210(9) 0.108(7) Uiso 1 1 d . . .
O10W O 0.9562(16) 0.4209(13) 1.2067(10) 0.113(8) Uiso 1 1 d . . .
O11W O 0.4980(19) 0.1251(16) 0.8270(12) 0.055(7) Uiso 0.50 1 d P . .
O12W O 0.551(2) 0.7937(17) 0.8677(12) 0.059(8) Uiso 0.50 1 d P . .
O13W O 0.733(2) 0.0479(17) 0.9076(13) 0.061(8) Uiso 0.50 1 d P . .
O14W O 0.588(2) 0.1275(18) 0.9521(13) 0.065(9) Uiso 0.50 1 d P . .
O15W O 0.877(2) 0.276(2) 0.6107(15) 0.078(10) Uiso 0.50 1 d P . .
O16W O 0.398(2) 0.209(2) 0.9049(15) 0.081(11) Uiso 0.50 1 d P . .
O17W O 0.038(3) 0.490(2) 0.5592(17) 0.094(13) Uiso 0.50 1 d P . .
O18W O -0.081(3) 0.425(3) 0.6390(19) 0.105(15) Uiso 0.50 1 d P . .
O19W O 0.041(3) 0.596(2) 0.5905(19) 0.105(15) Uiso 0.50 1 d P . .
O20W O 0.903(3) 0.481(3) 0.636(2) 0.119(17) Uiso 0.50 1 d P . .

loop_
_atom_site_aniso_label
_atom_site_aniso_U_11
_atom_site_aniso_U_22
_atom_site_aniso_U_33
_atom_site_aniso_U_23
_atom_site_aniso_U_13
_atom_site_aniso_U_12
W1 0.0208(3) 0.0198(3) 0.0235(3) 0.0037(2) -0.0020(2) 0.0022(2)
W2 0.0201(3) 0.0199(3) 0.0161(3) -0.0019(2) -0.0028(2) 0.0001(2)
W3 0.0165(3) 0.0204(3) 0.0211(3) -0.0011(2) -0.0001(2) 0.0017(2)
W4 0.0241(3) 0.0148(3) 0.0241(3) -0.0001(2) 0.0007(2) 0.0006(2)
W5 0.0212(3) 0.0183(3) 0.0185(3) 0.0027(2) 0.0012(2) -0.0018(2)
W6 0.0198(3) 0.0183(3) 0.0164(3) -0.0021(2) 0.0014(2) 0.0000(2)
W7 0.0197(3) 0.0151(2) 0.0158(3) -0.0015(2) -0.0006(2) -0.0011(2)
W8 0.0167(3) 0.0197(3) 0.0170(3) -0.0008(2) 0.0012(2) -0.0019(2)
W9 0.0202(3) 0.0201(3) 0.0200(3) -0.0051(2) 0.0029(2) 0.0013(2)
W10 0.0236(3) 0.0208(3) 0.0249(3) -0.0025(2) 0.0018(2) -0.0052(2)
W11 0.0181(3) 0.0212(3) 0.0209(3) 0.0036(2) 0.0012(2) -0.0030(2)
W12 0.0199(3) 0.0209(3) 0.0191(3) 0.0009(2) 0.0016(2) 0.0021(2)
W13 0.0184(3) 0.0183(3) 0.0219(3) 0.0020(2) -0.0004(2) 0.0000(2)
W14 0.0201(3) 0.0275(3) 0.0158(3) 0.0036(2) 0.0001(2) -0.0041(2)
W15 0.0247(3) 0.0293(3) 0.0162(3) -0.0053(2) 0.0027(2) -0.0041(2)
W16 0.0192(3) 0.0278(3) 0.0214(3) 0.0024(2) -0.0030(2) -0.0074(2)
W17 0.0169(3) 0.0246(3) 0.0229(3) 0.0045(2) -0.0021(2) -0.0006(2)
W18 0.0217(3) 0.0325(3) 0.0152(3) 0.0024(2) -0.0030(2) -0.0056(2)
W19 0.0252(3) 0.0272(3) 0.0295(3) -0.0035(3) 0.0001(2) 0.0006(2)
Pd1 0.0216(5) 0.0190(5) 0.0193(5) 0.0005(4) -0.0039(4) 0.0013(4)
Pd2 0.0157(5) 0.0241(5) 0.0177(5) -0.0060(4) -0.0050(4) 0.0028(4)
Si1 0.0133(16) 0.0128(16) 0.0168(18) -0.0012(14) 0.0016(13) -0.0006(13)
Si2 0.0130(17) 0.0194(18) 0.0143(17) 0.0024(14) -0.0006(13) -0.0033(14)
Cs1 0.0349(6) 0.0359(6) 0.0319(5) -0.0012(4) -0.0039(4) -0.0006(4)
Cs2 0.0290(5) 0.0311(5) 0.0342(5) 0.0019(4) 0.0043(4) 0.0075(4)
Cs3 0.0370(7) 0.0843(10) 0.0435(7) -0.0168(7) 0.0022(5) 0.0062(6)
Cs4 0.0289(6) 0.0739(10) 0.0786(10) 0.0349(8) 0.0167(6) 0.0069(6)
Cs5 0.0560(8) 0.0863(11) 0.0544(8) 0.0441(8) 0.0174(7) 0.0213(8)
K1 0.0320(18) 0.0347(19) 0.0259(17) -0.0033(15) -0.0035(14) 0.0008(15)
K2 0.074(4) 0.054(3) 0.118(5) 0.040(3) 0.002(4) -0.012(3)
K3 0.043(4) 0.047(5) 0.054(5) 0.026(4) 0.043(4) 0.018(4)
Na1 0.038(4) 0.047(4) 0.026(3) 0.009(3) -0.006(3) -0.014(3)

loop_
_atom_type_symbol
_atom_type_description
_atom_type_scat_dispersion_real
_atom_type_scat_dispersion_imag
_atom_type_scat_source
O O 0.0106 0.0060 'International Tables Vol C Tables 4.2.6.8 and 6.1.1.4'
Si Si 0.0817 0.0704 'International Tables Vol C Tables 4.2.6.8 and 6.1.1.4'
Pd Pd -0.9988 1.0072 'International Tables Vol C Tables 4.2.6.8 and 6.1.1.4'
Cs Cs -0.3680 2.1192 'International Tables Vol C Tables 4.2.6.8 and 6.1.1.4'
W W -0.8490 6.8722 'International Tables Vol C Tables 4.2.6.8 and 6.1.1.4'
Na Na 0.0362 0.0249 'International Tables Vol C Tables 4.2.6.8 and 6.1.1.4'
K K 0.2009 0.2494 'International Tables Vol C Tables 4.2.6.8 and 6.1.1.4'

loop_
_geom_angle_atom_site_label_1
_geom_angle_atom_site_label_2
_geom_angle_atom_site_label_3
_geom_angle
_geom_angle_site_symmetry_1
_geom_angle_site_symmetry_3
_geom_angle_publ_flag
O1T W1 O15 102.5(5) . . ?
O1T W1 O12 97.8(5) . . ?
O15 W1 O12 92.0(4) . . ?
O1T W1 O14 101.5(5) . . ?
O15 W1 O14 85.9(4) . . ?
O12 W1 O14 160.6(4) . . ?
O1T W1 O13 100.0(5) . . ?
O15 W1 O13 157.3(4) . . ?
O12 W1 O13 88.2(4) . . ?
O14 W1 O13 86.4(4) . . ?
O1T W1 O4S1 169.6(5) . . ?
O15 W1 O4S1 85.1(4) . . ?
O12 W1 O4S1 74.6(4) . . ?
O14 W1 O4S1 86.0(4) . . ?
O13 W1 O4S1 73.1(4) . . ?
O1T W1 K3 48.8(4) . . ?
O15 W1 K3 53.7(3) . . ?
O12 W1 K3 99.7(3) . . ?
O14 W1 K3 94.6(3) . . ?
O13 W1 K3 148.4(3) . . ?
O4S1 W1 K3 138.5(3) . . ?
O1T W1 K2 85.8(4) . 2_556 ?
O15 W1 K2 133.1(3) . 2_556 ?
O12 W1 K2 133.1(3) . 2_556 ?
O14 W1 K2 47.4(3) . 2_556 ?
O13 W1 K2 45.5(3) . 2_556 ?
O4S1 W1 K2 94.3(3) . 2_556 ?
K3 W1 K2 116.31(17) . 2_556 ?
O2T W2 O26 102.9(5) . . ?
O2T W2 O27 102.3(5) . . ?
O26 W2 O27 89.6(4) . . ?
O2T W2 O23 97.2(5) . . ?
O26 W2 O23 159.5(4) . . ?
O27 W2 O23 89.4(4) . . ?
O2T W2 O12 98.1(5) . . ?
O26 W2 O12 89.9(4) . . ?
O27 W2 O12 159.3(4) . . ?
O23 W2 O12 84.0(4) . . ?
O2T W2 O4S1 167.3(4) . . ?
O26 W2 O4S1 86.6(4) . . ?
O27 W2 O4S1 85.9(4) . . ?
O23 W2 O4S1 72.9(4) . . ?
O12 W2 O4S1 73.4(4) . . ?
O2T W2 Cs5 49.0(4) . 4_565 ?
O26 W2 Cs5 54.3(3) . 4_565 ?
O27 W2 Cs5 104.3(3) . 4_565 ?
O23 W2 Cs5 145.2(3) . 4_565 ?
O12 W2 Cs5 92.2(3) . 4_565 ?
O4S1 W2 Cs5 138.8(2) . 4_565 ?
O2T W2 Cs1 50.6(4) . 2_546 ?
O26 W2 Cs1 106.0(3) . 2_546 ?
O27 W2 Cs1 52.1(3) . 2_546 ?
O23 W2 Cs1 89.3(3) . 2_546 ?
O12 W2 Cs1 146.9(3) . 2_546 ?
O4S1 W2 Cs1 135.0(2) . 2_546 ?
Cs5 W2 Cs1 75.27(3) 4_565 2_546 ?
O3T W3 O38 102.2(5) . . ?
O3T W3 O23 98.9(5) . . ?
O38 W3 O23 92.2(4) . . ?
O3T W3 O39 100.3(5) . . ?
O38 W3 O39 86.0(4) . . ?
O23 W3 O39 160.6(4) . . ?
O3T W3 O13 98.7(5) . . ?
O38 W3 O13 158.8(4) . . ?
O23 W3 O13 88.2(4) . . ?
O39 W3 O13 86.7(4) . . ?
O3T W3 O4S1 169.5(4) . . ?
O38 W3 O4S1 86.1(4) . . ?
O23 W3 O4S1 74.1(4) . . ?
O39 W3 O4S1 86.5(4) . . ?
O13 W3 O4S1 73.7(4) . . ?
O3T W3 K2 83.9(4) . 2_556 ?
O38 W3 K2 132.8(3) . 2_556 ?
O23 W3 K2 133.6(3) . 2_556 ?
O39 W3 K2 47.1(3) . 2_556 ?
O13 W3 K2 46.1(3) . 2_556 ?
O4S1 W3 K2 95.2(3) . 2_556 ?
O3T W3 Cs4 48.6(4) . 1_455 ?
O38 W3 Cs4 53.6(3) . 1_455 ?
O23 W3 Cs4 100.2(3) . 1_455 ?
O39 W3 Cs4 94.2(3) . 1_455 ?
O13 W3 Cs4 146.9(3) . 1_455 ?
O4S1 W3 Cs4 139.5(2) . 1_455 ?
K2 W3 Cs4 114.74(12) 2_556 1_455 ?
O4T W4 O45 101.5(5) . . ?
O4T W4 O419 97.2(5) . . ?
O45 W4 O419 89.6(4) . . ?
O4T W4 O14 98.3(5) . . ?
O45 W4 O14 88.8(4) . . ?
O419 W4 O14 164.4(4) . . ?
O4T W4 O49 98.3(5) . . ?
O45 W4 O49 160.2(4) . . ?
O419 W4 O49 87.5(4) . . ?
O14 W4 O49 88.7(4) . . ?
O4T W4 O1S1 174.2(5) . . ?
O45 W4 O1S1 84.0(4) . . ?
O419 W4 O1S1 80.6(4) . . ?
O14 W4 O1S1 83.8(4) . . ?
O49 W4 O1S1 76.2(4) . . ?
O4T W4 K2 85.2(4) . 2_556 ?
O45 W4 K2 134.4(3) . 2_556 ?
O419 W4 K2 134.7(3) . 2_556 ?
O14 W4 K2 45.7(3) . 2_556 ?
O49 W4 K2 47.7(3) . 2_556 ?
O1S1 W4 K2 92.6(3) . 2_556 ?
O4T W4 Cs2 81.1(4) . 2_656 ?
O45 W4 Cs2 48.5(3) . 2_656 ?
O419 W4 Cs2 49.4(3) . 2_656 ?
O14 W4 Cs2 135.2(3) . 2_656 ?
O49 W4 Cs2 136.0(3) . 2_656 ?
O1S1 W4 Cs2 101.3(2) . 2_656 ?
K2 W4 Cs2 166.16(10) 2_556 2_656 ?
O5T W5 O5PD 100.7(5) . . ?
O5T W5 O45 100.7(5) . . ?
O5PD W5 O45 93.1(5) . . ?
O5T W5 O56 98.3(5) . . ?
O5PD W5 O56 92.6(5) . . ?
O45 W5 O56 158.7(4) . . ?
O5T W5 O15 93.3(5) . . ?
O5PD W5 O15 166.0(4) . . ?
O45 W5 O15 84.9(4) . . ?
O56 W5 O15 84.6(4) . . ?
O5T W5 O2S1 171.6(5) . . ?
O5PD W5 O2S1 85.3(4) . . ?
O45 W5 O2S1 84.8(4) . . ?
O56 W5 O2S1 75.3(4) . . ?
O15 W5 O2S1 80.7(4) . . ?
O5T W5 K3 43.2(4) . . ?
O5PD W5 K3 143.8(4) . . ?
O45 W5 K3 94.5(3) . . ?
O56 W5 K3 92.9(3) . . ?
O15 W5 K3 50.1(3) . . ?
O2S1 W5 K3 130.6(3) . . ?
O5T W5 Cs2 85.8(4) . 2_656 ?
O5PD W5 Cs2 51.3(3) . 2_656 ?
O45 W5 Cs2 48.1(3) . 2_656 ?
O56 W5 Cs2 143.6(3) . 2_656 ?
O15 W5 Cs2 131.4(3) . 2_656 ?
O2S1 W5 Cs2 102.6(2) . 2_656 ?
K3 W5 Cs2 113.25(15) . 2_656 ?
O5T W5 Cs5 26.9(4) . 2_656 ?
O5PD W5 Cs5 74.0(3) . 2_656 ?
O45 W5 Cs5 105.5(3) . 2_656 ?
O56 W5 Cs5 95.8(3) . 2_656 ?
O15 W5 Cs5 119.9(3) . 2_656 ?
O2S1 W5 Cs5 157.2(2) . 2_656 ?
K3 W5 Cs5 69.92(11) . 2_656 ?
Cs2 W5 Cs5 71.98(3) 2_656 2_656 ?
O6T W6 O6PD 100.7(5) . . ?
O6T W6 O67 99.5(5) . . ?
O6PD W6 O67 94.0(4) . . ?
O6T W6 O56 99.6(5) . . ?
O6PD W6 O56 93.3(5) . . ?
O67 W6 O56 157.9(4) . . ?
O6T W6 O26 92.2(5) . . ?
O6PD W6 O26 167.1(4) . . ?
O67 W6 O26 83.5(4) . . ?
O56 W6 O26 84.8(4) . . ?
O6T W6 O2S1 172.4(4) . . ?
O6PD W6 O2S1 85.6(4) . . ?
O67 W6 O2S1 84.1(4) . . ?
O56 W6 O2S1 75.7(4) . . ?
O26 W6 O2S1 81.5(4) . . ?
O6T W6 K3 33.9(4) . 3_666 ?
O6PD W6 K3 74.6(4) . 3_666 ?
O67 W6 K3 122.0(3) . 3_666 ?
O56 W6 K3 80.1(3) . 3_666 ?
O26 W6 K3 117.5(3) . 3_666 ?
O2S1 W6 K3 147.6(3) . 3_666 ?
O6T W6 Cs5 44.9(4) . 4_565 ?
O6PD W6 Cs5 145.0(3) . 4_565 ?
O67 W6 Cs5 98.1(3) . 4_565 ?
O56 W6 Cs5 87.6(3) . 4_565 ?
O26 W6 Cs5 47.8(3) . 4_565 ?
O2S1 W6 Cs5 128.1(2) . 4_565 ?
K3 W6 Cs5 71.15(15) 3_666 4_565 ?
O6T W6 Cs3 85.0(4) . . ?
O6PD W6 Cs3 50.7(3) . . ?
O67 W6 Cs3 49.5(3) . . ?
O56 W6 Cs3 143.7(3) . . ?
O26 W6 Cs3 131.3(3) . . ?
O2S1 W6 Cs3 102.3(2) . . ?
K3 W6 Cs3 84.81(11) 3_666 . ?
Cs5 W6 Cs3 118.28(4) 4_565 . ?
O7T W7 O7PD 99.7(5) . . ?
O7T W7 O67 99.8(5) . . ?
O7PD W7 O67 94.2(5) . . ?
O7T W7 O78 99.3(4) . . ?
O7PD W7 O78 91.1(4) . . ?
O67 W7 O78 159.0(4) . . ?
O7T W7 O27 93.6(5) . . ?
O7PD W7 O27 166.6(4) . . ?
O67 W7 O27 85.4(4) . . ?
O78 W7 O27 84.8(4) . . ?
O7T W7 O3S1 172.9(4) . . ?
O7PD W7 O3S1 84.8(4) . . ?
O67 W7 O3S1 85.3(4) . . ?
O78 W7 O3S1 75.0(4) . . ?
O27 W7 O3S1 81.8(4) . . ?
O7T W7 K2 70.2(4) . . ?
O7PD W7 K2 57.6(4) . . ?
O67 W7 K2 146.0(3) . . ?
O78 W7 K2 50.9(3) . . ?
O27 W7 K2 126.6(3) . . ?
O3S1 W7 K2 108.1(3) . . ?
O7T W7 Cs3 82.5(4) . . ?
O7PD W7 Cs3 47.9(3) . . ?
O67 W7 Cs3 53.7(3) . . ?
O78 W7 Cs3 138.1(3) . . ?
O27 W7 Cs3 137.1(3) . . ?
O3S1 W7 Cs3 104.6(2) . . ?
K2 W7 Cs3 92.30(11) . . ?
O7T W7 Cs1 44.4(4) . 2_546 ?
O7PD W7 Cs1 141.8(3) . 2_546 ?
O67 W7 Cs1 103.3(3) . 2_546 ?
O78 W7 Cs1 84.5(3) . 2_546 ?
O27 W7 Cs1 50.6(3) . 2_546 ?
O3S1 W7 Cs1 129.7(2) . 2_546 ?
K2 W7 Cs1 91.91(12) . 2_546 ?
Cs3 W7 Cs1 120.55(3) . 2_546 ?
O8T W8 O8PD 99.3(5) . . ?
O8T W8 O78 100.5(5) . . ?
O8PD W8 O78 92.7(4) . . ?
O8T W8 O89 99.5(5) . . ?
O8PD W8 O89 92.0(4) . . ?
O78 W8 O89 158.4(4) . . ?
O8T W8 O38 94.1(5) . . ?
O8PD W8 O38 166.5(4) . . ?
O78 W8 O38 86.2(4) . . ?
O89 W8 O38 84.4(4) . . ?
O8T W8 O3S1 174.2(4) . . ?
O8PD W8 O3S1 84.9(4) . . ?
O78 W8 O3S1 75.3(4) . . ?
O89 W8 O3S1 84.2(4) . . ?
O38 W8 O3S1 81.8(4) . . ?
O8T W8 K1 94.0(4) . . ?
O8PD W8 K1 45.0(3) . . ?
O78 W8 K1 137.2(3) . . ?
O89 W8 K1 48.5(3) . . ?
O38 W8 K1 132.9(3) . . ?
O3S1 W8 K1 91.7(3) . . ?
O8T W8 K2 81.6(4) . . ?
O8PD W8 K2 60.1(3) . . ?
O78 W8 K2 41.3(3) . . ?
O89 W8 K2 151.6(3) . . ?
O38 W8 K2 123.9(3) . . ?
O3S1 W8 K2 97.3(3) . . ?
K1 W8 K2 103.18(12) . . ?
O8T W8 Cs4 43.4(4) . 1_455 ?
O8PD W8 Cs4 142.7(3) . 1_455 ?
O78 W8 Cs4 94.5(3) . 1_455 ?
O89 W8 Cs4 94.4(3) . 1_455 ?
O38 W8 Cs4 50.7(3) . 1_455 ?
O3S1 W8 Cs4 132.3(2) . 1_455 ?
K1 W8 Cs4 122.30(7) . 1_455 ?
K2 W8 Cs4 104.90(10) . 1_455 ?
O9T W9 O89 100.7(5) . . ?
O9T W9 O919 96.8(5) . . ?
O89 W9 O919 91.3(4) . . ?
O9T W9 O39 96.9(5) . . ?
O89 W9 O39 89.0(4) . . ?
O919 W9 O39 166.0(4) . . ?
O9T W9 O49 100.1(5) . . ?
O89 W9 O49 159.2(4) . . ?
O919 W9 O49 86.9(4) . . ?
O39 W9 O49 87.8(4) . . ?
O9T W9 O1S1 176.0(4) . . ?
O89 W9 O1S1 83.3(4) . . ?
O919 W9 O1S1 82.8(4) . . ?
O39 W9 O1S1 83.3(4) . . ?
O49 W9 O1S1 75.9(4) . . ?
O9T W9 K1 92.6(4) . . ?
O89 W9 K1 47.1(3) . . ?
O919 W9 K1 45.9(3) . . ?
O39 W9 K1 136.1(3) . . ?
O49 W9 K1 132.4(3) . . ?
O1S1 W9 K1 90.0(2) . . ?
O9T W9 K2 85.0(4) . 2_556 ?
O89 W9 K2 133.9(3) . 2_556 ?
O919 W9 K2 133.8(3) . 2_556 ?
O39 W9 K2 45.0(3) . 2_556 ?
O49 W9 K2 47.8(3) . 2_556 ?
O1S1 W9 K2 92.4(3) . 2_556 ?
K1 W9 K2 177.47(11) . 2_556 ?
O9T W9 Cs1 46.9(4) . . ?
O89 W9 Cs1 126.2(3) . . ?
O919 W9 Cs1 60.5(3) . . ?
O39 W9 Cs1 129.2(3) . . ?
O49 W9 Cs1 70.2(3) . . ?
O1S1 W9 Cs1 130.3(2) . . ?
K1 W9 Cs1 87.05(6) . . ?
K2 W9 Cs1 90.84(9) 2_556 . ?
O10T W10 O106 98.5(5) . . ?
O10T W10 O101 100.3(5) . . ?
O106 W10 O101 88.7(5) . . ?
O10T W10 O105 98.7(5) . . ?
O106 W10 O105 90.1(5) . . ?
O101 W10 O105 161.0(5) . . ?
O10T W10 O109 97.0(5) . . ?
O106 W10 O109 164.5(5) . . ?
O101 W10 O109 89.1(4) . . ?
O105 W10 O109 87.0(4) . . ?
O10T W10 O1S2 173.8(5) . . ?
O106 W10 O1S2 84.7(4) . . ?
O101 W10 O1S2 85.0(4) . . ?
O105 W10 O1S2 76.0(4) . . ?
O109 W10 O1S2 79.8(4) . . ?
O10T W10 Cs2 81.1(4) . 2_656 ?
O106 W10 Cs2 136.2(3) . 2_656 ?
O101 W10 Cs2 49.1(3) . 2_656 ?
O105 W10 Cs2 133.5(3) . 2_656 ?
O109 W10 Cs2 47.5(3) . 2_656 ?
O1S2 W10 Cs2 100.3(3) . 2_656 ?
O10T W10 Cs3 38.2(4) . 2_656 ?
O106 W10 Cs3 80.8(3) . 2_656 ?
O101 W10 Cs3 66.3(3) . 2_656 ?
O105 W10 Cs3 132.1(3) . 2_656 ?
O109 W10 Cs3 112.3(3) . 2_656 ?
O1S2 W10 Cs3 147.9(2) . 2_656 ?
Cs2 W10 Cs3 72.28(3) 2_656 2_656 ?
O11T W11 O11P 101.2(5) . . ?
O11T W11 O101 99.8(5) . . ?
O11P W11 O101 92.9(5) . . ?
O11T W11 O112 98.5(5) . . ?
O11P W11 O112 92.4(4) . . ?
O101 W11 O112 159.6(4) . . ?
O11T W11 O116 92.0(5) . . ?
O11P W11 O116 166.8(4) . . ?
O101 W11 O116 84.7(4) . . ?
O112 W11 O116 85.6(4) . . ?
O11T W11 O2S2 171.3(5) . . ?
O11P W11 O2S2 85.3(4) . . ?
O101 W11 O2S2 85.6(4) . . ?
O112 W11 O2S2 75.2(4) . . ?
O116 W11 O2S2 81.6(4) . . ?
O11T W11 Cs2 87.1(4) . 2_656 ?
O11P W11 Cs2 50.1(3) . 2_656 ?
O101 W11 Cs2 48.2(3) . 2_656 ?
O112 W11 Cs2 142.3(3) . 2_656 ?
O116 W11 Cs2 131.7(3) . 2_656 ?
O2S2 W11 Cs2 101.6(3) . 2_656 ?
O12T W12 O12P 100.8(5) . . ?
O12T W12 O123 98.8(5) . . ?
O12P W12 O123 95.5(5) . . ?
O12T W12 O112 98.0(5) . . ?
O12P W12 O112 93.7(5) . . ?
O123 W12 O112 159.0(4) . . ?
O12T W12 O127 92.8(5) . . ?
O12P W12 O127 166.4(4) . . ?
O123 W12 O127 82.8(4) . . ?
O112 W12 O127 83.9(4) . . ?
O12T W12 O2S2 171.3(5) . . ?
O12P W12 O2S2 85.4(4) . . ?
O123 W12 O2S2 86.6(4) . . ?
O112 W12 O2S2 75.4(4) . . ?
O127 W12 O2S2 81.0(4) . . ?
O12T W12 Cs2 48.2(4) . . ?
O12P W12 Cs2 121.9(3) . . ?
O123 W12 Cs2 55.9(3) . . ?
O112 W12 Cs2 131.9(3) . . ?
O127 W12 Cs2 68.1(3) . . ?
O2S2 W12 Cs2 132.9(3) . . ?
O12T W12 Cs4 69.6(4) . . ?
O12P W12 Cs4 139.2(3) . . ?
O123 W12 Cs4 124.8(3) . . ?
O112 W12 Cs4 51.2(3) . . ?
O127 W12 Cs4 46.3(3) . . ?
O2S2 W12 Cs4 101.7(3) . . ?
Cs2 W12 Cs4 82.13(3) . . ?
O12T W12 Cs3 85.0(4) . . ?
O12P W12 Cs3 51.3(3) . . ?
O123 W12 Cs3 50.1(3) . . ?
O112 W12 Cs3 144.5(3) . . ?
O127 W12 Cs3 131.5(3) . . ?
O2S2 W12 Cs3 103.7(3) . . ?
Cs2 W12 Cs3 75.05(3) . . ?
Cs4 W12 Cs3 153.46(4) . . ?
O13T W13 O13P 100.1(5) . . ?
O13T W13 O123 99.2(5) . . ?
O13P W13 O123 93.9(5) . . ?
O13T W13 O134 97.4(5) . . ?
O13P W13 O134 93.4(5) . . ?
O123 W13 O134 160.4(4) . . ?
O13T W13 O137 92.5(5) . . ?
O13P W13 O137 167.4(5) . . ?
O123 W13 O137 83.6(4) . . ?
O134 W13 O137 85.4(4) . . ?
O13T W13 O3S2 171.3(4) . . ?
O13P W13 O3S2 86.1(4) . . ?
O123 W13 O3S2 86.4(4) . . ?
O134 W13 O3S2 75.9(4) . . ?
O137 W13 O3S2 81.5(4) . . ?
O13T W13 Cs2 47.0(4) . . ?
O13P W13 Cs2 120.2(3) . . ?
O123 W13 Cs2 57.6(3) . . ?
O134 W13 Cs2 131.8(3) . . ?
O137 W13 Cs2 68.6(3) . . ?
O3S2 W13 Cs2 134.4(2) . . ?
O13T W13 Cs3 84.5(4) . . ?
O13P W13 Cs3 47.8(3) . . ?
O123 W13 Cs3 52.2(3) . . ?
O134 W13 Cs3 140.4(3) . . ?
O137 W13 Cs3 134.2(3) . . ?
O3S2 W13 Cs3 104.2(2) . . ?
Cs2 W13 Cs3 76.62(3) . . ?
O13T W13 Cs5 65.6(4) . . ?
O13P W13 Cs5 143.7(3) . . ?
O123 W13 Cs5 120.6(3) . . ?
O134 W13 Cs5 58.3(3) . . ?
O137 W13 Cs5 43.8(3) . . ?
O3S2 W13 Cs5 105.9(2) . . ?
Cs2 W13 Cs5 75.59(3) . . ?
Cs3 W13 Cs5 148.39(4) . . ?
O14T W14 O14P 100.6(5) . . ?
O14T W14 O145 101.1(5) . . ?
O14P W14 O145 91.7(4) . . ?
O14T W14 O134 98.5(5) . . ?
O14P W14 O134 92.6(4) . . ?
O145 W14 O134 158.7(4) . . ?
O14T W14 O148 94.6(5) . . ?
O14P W14 O148 164.8(4) . . ?
O145 W14 O148 84.3(4) . . ?
O134 W14 O148 86.1(4) . . ?
O14T W14 O3S2 172.6(5) . . ?
O14P W14 O3S2 83.8(4) . . ?
O145 W14 O3S2 84.6(4) . . ?
O134 W14 O3S2 75.2(4) . . ?
O148 W14 O3S2 81.2(4) . . ?
O14T W14 K1 96.2(4) . . ?
O14P W14 K1 45.4(3) . . ?
O145 W14 K1 47.9(3) . . ?
O134 W14 K1 137.4(3) . . ?
O148 W14 K1 132.1(3) . . ?
O3S2 W14 K1 91.1(2) . . ?
O14T W14 Cs1 41.0(4) . 3_667 ?
O14P W14 Cs1 141.5(3) . 3_667 ?
O145 W14 Cs1 93.9(3) . 3_667 ?
O134 W14 Cs1 95.6(3) . 3_667 ?
O148 W14 Cs1 53.7(3) . 3_667 ?
O3S2 W14 Cs1 134.7(2) . 3_667 ?
K1 W14 Cs1 120.77(6) . 3_667 ?
O15T W15 O145 102.8(5) . . ?
O15T W15 O158 98.5(5) . . ?
O145 W15 O158 88.7(4) . . ?
O15T W15 O159 97.2(5) . . ?
O145 W15 O159 89.9(4) . . ?
O158 W15 O159 164.1(4) . . ?
O15T W15 O105 98.1(5) . . ?
O145 W15 O105 159.1(4) . . ?
O158 W15 O105 88.7(5) . . ?
O159 W15 O105 87.0(5) . . ?
O15T W15 O1S2 172.4(5) . . ?
O145 W15 O1S2 84.6(4) . . ?
O158 W15 O1S2 83.4(4) . . ?
O159 W15 O1S2 80.7(4) . . ?
O105 W15 O1S2 74.5(4) . . ?
O15T W15 K1 94.0(4) . . ?
O145 W15 K1 47.3(3) . . ?
O158 W15 K1 135.9(3) . . ?
O159 W15 K1 44.4(3) . . ?
O105 W15 K1 131.0(3) . . ?
O1S2 W15 K1 89.6(3) . . ?
O16T W16 O116 102.1(5) . . ?
O16T W16 O167 99.2(5) . . ?
O116 W16 O167 91.6(4) . . ?
O16T W16 O106 101.0(5) . . ?
O116 W16 O106 85.2(5) . . ?
O167 W16 O106 159.8(5) . . ?
O16T W16 O168 100.3(5) . . ?
O116 W16 O168 157.3(4) . . ?
O167 W16 O168 88.6(4) . . ?
O106 W16 O168 86.8(4) . . ?
O16T W16 O4S2 170.1(5) . . ?
O116 W16 O4S2 85.8(4) . . ?
O167 W16 O4S2 74.3(4) . . ?
O106 W16 O4S2 85.5(4) . . ?
O168 W16 O4S2 72.4(4) . . ?
O16T W16 Cs4 87.5(4) . . ?
O116 W16 Cs4 53.5(3) . . ?
O167 W16 Cs4 43.3(3) . . ?
O106 W16 Cs4 138.6(3) . . ?
O168 W16 Cs4 131.8(3) . . ?
O4S2 W16 Cs4 92.5(2) . . ?
O17T W17 O127 102.8(5) . . ?
O17T W17 O137 102.0(5) . . ?
O127 W17 O137 89.1(5) . . ?
O17T W17 O167 97.2(5) . . ?
O127 W17 O167 90.4(5) . . ?
O137 W17 O167 160.4(4) . . ?
O17T W17 O178 97.8(5) . . ?
O127 W17 O178 159.3(4) . . ?
O137 W17 O178 88.9(4) . . ?
O167 W17 O178 84.7(4) . . ?
O17T W17 O4S2 167.3(5) . . ?
O127 W17 O4S2 86.8(4) . . ?
O137 W17 O4S2 86.2(4) . . ?
O167 W17 O4S2 74.2(4) . . ?
O178 W17 O4S2 72.5(4) . . ?
O17T W17 Cs5 67.8(4) . . ?
O127 W17 Cs5 131.4(3) . . ?
O137 W17 Cs5 50.6(3) . . ?
O167 W17 Cs5 137.0(3) . . ?
O178 W17 Cs5 59.6(3) . . ?
O4S2 W17 Cs5 112.0(2) . . ?
O17T W17 Cs4 75.3(4) . . ?
O127 W17 Cs4 47.6(3) . . ?
O137 W17 Cs4 132.4(3) . . ?
O167 W17 Cs4 56.8(3) . . ?
O178 W17 Cs4 138.7(3) . . ?
O4S2 W17 Cs4 106.3(2) . . ?
Cs5 W17 Cs4 141.62(4) . . ?
O17T W17 Cs2 62.9(4) . . ?
O127 W17 Cs2 60.1(3) . . ?
O137 W17 Cs2 58.9(3) . . ?
O167 W17 Cs2 135.9(3) . . ?
O178 W17 Cs2 134.1(3) . . ?
O4S2 W17 Cs2 129.7(3) . . ?
Cs5 W17 Cs2 74.54(4) . . ?
Cs4 W17 Cs2 79.57(3) . . ?
O18T W18 O148 101.1(5) . . ?
O18T W18 O178 100.1(5) . . ?
O148 W18 O178 92.6(4) . . ?
O18T W18 O168 100.5(5) . . ?
O148 W18 O168 157.6(4) . . ?
O178 W18 O168 89.3(4) . . ?
O18T W18 O158 100.7(5) . . ?
O148 W18 O158 84.0(4) . . ?
O178 W18 O158 159.2(4) . . ?
O168 W18 O158 86.3(4) . . ?
O18T W18 O4S2 171.4(5) . . ?
O148 W18 O4S2 86.0(4) . . ?
O178 W18 O4S2 74.4(4) . . ?
O168 W18 O4S2 73.1(4) . . ?
O158 W18 O4S2 84.9(4) . . ?
O18T W18 Cs1 47.0(4) . 3_667 ?
O148 W18 Cs1 54.1(3) . 3_667 ?
O178 W18 Cs1 102.0(3) . 3_667 ?
O168 W18 Cs1 146.8(3) . 3_667 ?
O158 W18 Cs1 92.6(3) . 3_667 ?
O4S2 W18 Cs1 140.0(3) . 3_667 ?
O19B W19 O109 99.0(6) . . ?
O19B W19 O159 98.6(5) . . ?
O109 W19 O159 89.3(4) . . ?
O19B W19 O419 99.6(5) . . ?
O109 W19 O419 89.6(4) . . ?
O159 W19 O419 161.7(4) . . ?
O19B W19 O919 97.9(5) . . ?
O109 W19 O919 163.1(4) . . ?
O159 W19 O919 89.0(4) . . ?
O419 W19 O919 86.8(4) . . ?
O19B W19 O19A 176.0(6) . . ?
O109 W19 O19A 83.6(5) . . ?
O159 W19 O19A 78.3(5) . . ?
O419 W19 O19A 83.4(5) . . ?
O919 W19 O19A 79.6(5) . . ?
O19B W19 K1 117.7(5) . . ?
O109 W19 K1 122.8(3) . . ?
O159 W19 K1 45.6(3) . . ?
O419 W19 K1 122.1(3) . . ?
O919 W19 K1 47.9(3) . . ?
O19A W19 K1 58.3(4) . . ?
O19B W19 Cs2 106.7(4) . 2_656 ?
O109 W19 Cs2 45.1(3) . 2_656 ?
O159 W19 Cs2 129.9(3) . 2_656 ?
O419 W19 Cs2 44.7(3) . 2_656 ?
O919 W19 Cs2 127.8(3) . 2_656 ?
O19A W19 Cs2 77.2(3) . 2_656 ?
K1 W19 Cs2 135.54(6) . 2_656 ?
O19B W19 Cs1 41.5(5) . . ?
O109 W19 Cs1 140.4(3) . . ?
O159 W19 Cs1 95.1(3) . . ?
O419 W19 Cs1 97.4(3) . . ?
O919 W19 Cs1 56.4(3) . . ?
O19A W19 Cs1 135.8(4) . . ?
K1 W19 Cs1 85.74(6) . . ?
Cs2 W19 Cs1 132.10(3) 2_656 . ?
O5PD Pd1 O11P 89.5(4) . . ?
O5PD Pd1 O6PD 90.2(4) . . ?
O11P Pd1 O6PD 175.9(4) . . ?
O5PD Pd1 O12P 177.5(4) . . ?
O11P Pd1 O12P 90.7(4) . . ?
O6PD Pd1 O12P 89.5(4) . . ?
O5PD Pd1 Cs2 46.3(3) . 2_656 ?
O11P Pd1 Cs2 48.5(3) . 2_656 ?
O6PD Pd1 Cs2 132.7(3) . 2_656 ?
O12P Pd1 Cs2 134.8(3) . 2_656 ?
O5PD Pd1 Cs3 135.0(3) . . ?
O11P Pd1 Cs3 133.0(3) . . ?
O6PD Pd1 Cs3 48.5(3) . . ?
O12P Pd1 Cs3 45.7(3) . . ?
Cs2 Pd1 Cs3 150.21(4) 2_656 . ?
O14P Pd2 O13P 91.0(4) . . ?
O14P Pd2 O8PD 88.9(4) . . ?
O13P Pd2 O8PD 176.6(4) . . ?
O14P Pd2 O7PD 177.2(4) . . ?
O13P Pd2 O7PD 90.5(4) . . ?
O8PD Pd2 O7PD 89.6(4) . . ?
O14P Pd2 K2 117.2(3) . . ?
O13P Pd2 K2 105.8(3) . . ?
O8PD Pd2 K2 71.3(3) . . ?
O7PD Pd2 K2 60.0(3) . . ?
O14P Pd2 K1 49.5(3) . . ?
O13P Pd2 K1 132.2(3) . . ?
O8PD Pd2 K1 49.5(3) . . ?
O7PD Pd2 K1 130.4(3) . . ?
K2 Pd2 K1 115.46(14) . . ?
O14P Pd2 Cs3 134.6(3) . . ?
O13P Pd2 Cs3 46.2(3) . . ?
O8PD Pd2 Cs3 134.9(3) . . ?
O7PD Pd2 Cs3 47.6(3) . . ?
K2 Pd2 Cs3 92.74(13) . . ?
K1 Pd2 Cs3 145.66(7) . . ?
O2S1 Si1 O1S1 111.9(5) . . ?
O2S1 Si1 O3S1 111.8(5) . . ?
O1S1 Si1 O3S1 111.8(5) . . ?
O2S1 Si1 O4S1 107.4(5) . . ?
O1S1 Si1 O4S1 106.6(5) . . ?
O3S1 Si1 O4S1 106.9(5) . . ?
O3S2 Si2 O2S2 112.4(5) . . ?
O3S2 Si2 O1S2 112.2(5) . . ?
O2S2 Si2 O1S2 110.6(5) . . ?
O3S2 Si2 O4S2 106.9(5) . . ?
O2S2 Si2 O4S2 107.8(5) . . ?
O1S2 Si2 O4S2 106.6(5) . . ?
O14T Cs1 O19B 73.3(3) 3_667 . ?
O14T Cs1 O9T 132.3(3) 3_667 . ?
O19B Cs1 O9T 95.7(3) . . ?
O14T Cs1 O18T 97.6(3) 3_667 3_667 ?
O19B Cs1 O18T 136.5(3) . 3_667 ?
O9T Cs1 O18T 58.7(3) . 3_667 ?
O14T Cs1 O7T 160.2(3) 3_667 2_556 ?
O19B Cs1 O7T 126.2(3) . 2_556 ?
O9T Cs1 O7T 55.5(3) . 2_556 ?
O18T Cs1 O7T 70.6(3) 3_667 2_556 ?
O14T Cs1 O3W 111.3(4) 3_667 . ?
O19B Cs1 O3W 57.5(4) . . ?
O9T Cs1 O3W 99.5(4) . . ?
O18T Cs1 O3W 151.1(4) 3_667 . ?
O7T Cs1 O3W 81.4(4) 2_556 . ?
O14T Cs1 O2T 75.6(3) 3_667 2_556 ?
O19B Cs1 O2T 110.6(3) . 2_556 ?
O9T Cs1 O2T 147.4(3) . 2_556 ?
O18T Cs1 O2T 107.7(3) 3_667 2_556 ?
O7T Cs1 O2T 92.6(3) 2_556 2_556 ?
O3W Cs1 O2T 80.0(4) . 2_556 ?
O14T Cs1 O27 124.4(3) 3_667 2_556 ?
O19B Cs1 O27 114.2(3) . 2_556 ?
O9T Cs1 O27 102.7(3) . 2_556 ?
O18T Cs1 O27 106.0(3) 3_667 2_556 ?
O7T Cs1 O27 49.0(3) 2_556 2_556 ?
O3W Cs1 O27 57.3(3) . 2_556 ?
O2T Cs1 O27 49.6(3) 2_556 2_556 ?
O14T Cs1 O148 49.7(3) 3_667 3_667 ?
O19B Cs1 O148 116.2(3) . 3_667 ?
O9T Cs1 O148 102.4(3) . 3_667 ?
O18T Cs1 O148 49.4(3) 3_667 3_667 ?
O7T Cs1 O148 114.1(3) 2_556 3_667 ?
O3W Cs1 O148 157.8(3) . 3_667 ?
O2T Cs1 O148 83.4(3) 2_556 3_667 ?
O27 Cs1 O148 120.1(2) 2_556 3_667 ?
O14T Cs1 O919 101.5(3) 3_667 . ?
O19B Cs1 O919 48.8(3) . . ?
O9T Cs1 O919 47.8(3) . . ?
O18T Cs1 O919 94.5(3) 3_667 . ?
O7T Cs1 O919 95.3(3) 2_556 . ?
O3W Cs1 O919 80.6(3) . . ?
O2T Cs1 O919 157.8(3) 2_556 . ?
O27 Cs1 O919 125.2(2) 2_556 . ?
O148 Cs1 O919 111.9(2) 3_667 . ?
O14T Cs1 Na1 133.1(2) 3_667 3_667 ?
O19B Cs1 Na1 135.1(3) . 3_667 ?
O9T Cs1 Na1 39.4(2) . 3_667 ?
O18T Cs1 Na1 35.5(2) 3_667 3_667 ?
O7T Cs1 Na1 37.1(2) 2_556 3_667 ?
O3W Cs1 Na1 115.7(3) . 3_667 ?
O2T Cs1 Na1 111.4(2) 2_556 3_667 ?
O27 Cs1 Na1 82.4(2) 2_556 3_667 ?
O148 Cs1 Na1 84.1(2) 3_667 3_667 ?
O919 Cs1 Na1 87.0(2) . 3_667 ?
O14T Cs1 W9 127.7(2) 3_667 . ?
O19B Cs1 W9 73.1(3) . . ?
O9T Cs1 W9 23.62(19) . . ?
O18T Cs1 W9 81.0(2) 3_667 . ?
O7T Cs1 W9 67.51(19) 2_556 . ?
O3W Cs1 W9 81.7(3) . . ?
O2T Cs1 W9 154.8(2) 2_556 . ?
O27 Cs1 W9 105.60(17) 2_556 . ?
O148 Cs1 W9 118.22(17) 3_667 . ?
O919 Cs1 W9 28.18(17) . . ?
Na1 Cs1 W9 62.11(11) 3_667 . ?
O13T Cs2 O45 125.2(3) . 2_646 ?
O13T Cs2 O419 175.3(3) . 2_646 ?
O45 Cs2 O419 51.2(3) 2_646 2_646 ?
O13T Cs2 O109 130.5(3) . 2_646 ?
O45 Cs2 O109 98.0(3) 2_646 2_646 ?
O419 Cs2 O109 51.1(3) 2_646 2_646 ?
O13T Cs2 O12T 100.9(3) . . ?
O45 Cs2 O12T 118.1(3) 2_646 . ?
O419 Cs2 O12T 83.7(3) 2_646 . ?
O109 Cs2 O12T 73.9(3) 2_646 . ?
O13T Cs2 O101 82.3(3) . 2_646 ?
O45 Cs2 O101 126.7(3) 2_646 2_646 ?
O419 Cs2 O101 97.9(3) 2_646 2_646 ?
O109 Cs2 O101 50.3(3) 2_646 2_646 ?
O12T Cs2 O101 95.1(3) . 2_646 ?
O13T Cs2 O5PD 84.5(3) . 2_646 ?
O45 Cs2 O5PD 51.0(3) 2_646 2_646 ?
O419 Cs2 O5PD 90.9(3) 2_646 2_646 ?
O109 Cs2 O5PD 110.9(3) 2_646 2_646 ?
O12T Cs2 O5PD 167.8(3) . 2_646 ?
O101 Cs2 O5PD 96.4(3) 2_646 2_646 ?
O13T Cs2 O11P 65.1(3) . 2_646 ?
O45 Cs2 O11P 97.6(3) 2_646 2_646 ?
O419 Cs2 O11P 111.5(3) 2_646 2_646 ?
O109 Cs2 O11P 88.4(3) 2_646 2_646 ?
O12T Cs2 O11P 141.7(3) . 2_646 ?
O101 Cs2 O11P 49.4(3) 2_646 2_646 ?
O5PD Cs2 O11P 50.5(3) 2_646 2_646 ?
O13T Cs2 O123 50.8(3) . . ?
O45 Cs2 O123 140.6(3) 2_646 . ?
O419 Cs2 O123 133.7(3) 2_646 . ?
O109 Cs2 O123 110.5(3) 2_646 . ?
O12T Cs2 O123 50.4(3) . . ?
O101 Cs2 O123 92.6(3) 2_646 . ?
O5PD Cs2 O123 132.6(3) 2_646 . ?
O11P Cs2 O123 109.5(3) 2_646 . ?
O13T Cs2 O137 45.5(3) . . ?
O45 Cs2 O137 102.8(3) 2_646 . ?
O419 Cs2 O137 135.9(2) 2_646 . ?
O109 Cs2 O137 152.3(2) 2_646 . ?
O12T Cs2 O137 80.3(3) . . ?
O101 Cs2 O137 124.2(2) 2_646 . ?
O5PD Cs2 O137 96.4(2) 2_646 . ?
O11P Cs2 O137 106.4(2) 2_646 . ?
O123 Cs2 O137 42.9(2) . . ?
O13T Cs2 O127 80.3(3) . . ?
O45 Cs2 O127 100.0(3) 2_646 . ?
O419 Cs2 O127 102.9(3) 2_646 . ?
O109 Cs2 O127 118.2(2) 2_646 . ?
O12T Cs2 O127 45.6(3) . . ?
O101 Cs2 O127 131.5(2) 2_646 . ?
O5PD Cs2 O127 126.2(3) 2_646 . ?
O11P Cs2 O127 145.2(2) 2_646 . ?
O123 Cs2 O127 42.7(2) . . ?
O137 Cs2 O127 40.3(2) . . ?
O13T Cs2 W13 24.2(2) . . ?
O45 Cs2 W13 130.27(19) 2_646 . ?
O419 Cs2 W13 159.71(19) 2_646 . ?
O109 Cs2 W13 131.54(19) 2_646 . ?
O12T Cs2 W13 79.0(2) . . ?
O101 Cs2 W13 94.19(18) 2_646 . ?
O5PD Cs2 W13 103.98(19) 2_646 . ?
O11P Cs2 W13 88.76(18) 2_646 . ?
O123 Cs2 W13 28.81(17) . . ?
O137 Cs2 W13 30.08(16) . . ?
O127 Cs2 W13 57.13(16) . . ?
O13P Cs3 O10T 132.2(3) . 2_646 ?
O13P Cs3 O7PD 53.0(3) . . ?
O10T Cs3 O7PD 171.8(3) 2_646 . ?
O13P Cs3 O5W 137.1(4) . . ?
O10T Cs3 O5W 84.9(4) 2_646 . ?
O7PD Cs3 O5W 88.0(4) . . ?
O13P Cs3 O123 50.7(3) . . ?
O10T Cs3 O123 88.6(3) 2_646 . ?
O7PD Cs3 O123 98.9(3) . . ?
O5W Cs3 O123 172.2(4) . . ?
O13P Cs3 O12P 88.5(3) . . ?
O10T Cs3 O12P 79.1(3) 2_646 . ?
O7PD Cs3 O12P 108.4(3) . . ?
O5W Cs3 O12P 124.5(4) . . ?
O123 Cs3 O12P 49.7(3) . . ?
O13P Cs3 O67 97.7(3) . . ?
O10T Cs3 O67 128.5(3) 2_646 . ?
O7PD Cs3 O67 49.1(3) . . ?
O5W Cs3 O67 58.1(4) . . ?
O123 Cs3 O67 124.2(3) . . ?
O12P Cs3 O67 93.1(3) . . ?
O13P Cs3 O6PD 109.9(3) . . ?
O10T Cs3 O6PD 96.1(3) 2_646 . ?
O7PD Cs3 O6PD 86.6(3) . . ?
O5W Cs3 O6PD 81.0(4) . . ?
O123 Cs3 O6PD 95.6(3) . . ?
O12P Cs3 O6PD 49.1(3) . . ?
O67 Cs3 O6PD 47.8(2) . . ?
O13P Cs3 O11T 67.4(3) . 2_646 ?
O10T Cs3 O11T 87.2(3) 2_646 2_646 ?
O7PD Cs3 O11T 90.1(3) . 2_646 ?
O5W Cs3 O11T 99.6(4) . 2_646 ?
O123 Cs3 O11T 84.2(2) . 2_646 ?
O12P Cs3 O11T 131.7(3) . 2_646 ?
O67 Cs3 O11T 129.8(2) . 2_646 ?
O6PD Cs3 O11T 176.7(2) . 2_646 ?
O13P Cs3 W13 25.6(2) . . ?
O10T Cs3 W13 107.5(2) 2_646 . ?
O7PD Cs3 W13 78.3(2) . . ?
O5W Cs3 W13 159.8(4) . . ?
O123 Cs3 W13 27.76(17) . . ?
O12P Cs3 W13 74.51(18) . . ?
O67 Cs3 W13 119.17(18) . . ?
O6PD Cs3 W13 112.58(18) . . ?
O11T Cs3 W13 65.99(17) 2_646 . ?
O13P Cs3 W7 78.0(2) . . ?
O10T Cs3 W7 149.4(2) 2_646 . ?
O7PD Cs3 W7 25.2(2) . . ?
O5W Cs3 W7 65.6(4) . . ?
O123 Cs3 W7 120.24(18) . . ?
O12P Cs3 W7 110.65(19) . . ?
O67 Cs3 W7 27.04(17) . . ?
O6PD Cs3 W7 72.69(18) . . ?
O11T Cs3 W7 104.50(18) 2_646 . ?
W13 Cs3 W7 103.03(4) . . ?
O13P Cs3 W12 74.7(2) . . ?
O10T Cs3 W12 75.1(2) 2_646 . ?
O7PD Cs3 W12 113.1(2) . . ?
O5W Cs3 W12 145.8(4) . . ?
O123 Cs3 W12 27.02(17) . . ?
O12P Cs3 W12 25.12(19) . . ?
O67 Cs3 W12 115.27(18) . . ?
O6PD Cs3 W12 74.14(18) . . ?
O11T Cs3 W12 106.61(18) 2_646 . ?
W13 Cs3 W12 54.41(3) . . ?
W7 Cs3 W12 125.86(4) . . ?
O127 Cs4 O8T 133.7(3) . 1_655 ?
O127 Cs4 O3T 124.4(3) . 1_655 ?
O8T Cs4 O3T 101.6(3) 1_655 1_655 ?
O127 Cs4 O4T 90.5(3) . 2_646 ?
O8T Cs4 O4T 59.7(3) 1_655 2_646 ?
O3T Cs4 O4T 129.0(3) 1_655 2_646 ?
O127 Cs4 O112 50.3(3) . . ?
O8T Cs4 O112 175.4(3) 1_655 . ?
O3T Cs4 O112 74.2(3) 1_655 . ?
O4T Cs4 O112 124.4(3) 2_646 . ?
O127 Cs4 O38 170.4(3) . 1_655 ?
O8T Cs4 O38 51.2(3) 1_655 1_655 ?
O3T Cs4 O38 52.7(3) 1_655 1_655 ?
O4T Cs4 O38 86.3(3) 2_646 1_655 ?
O112 Cs4 O38 125.3(3) . 1_655 ?
O127 Cs4 O167 50.1(3) . . ?
O8T Cs4 O167 99.9(3) 1_655 . ?
O3T Cs4 O167 127.2(3) 1_655 . ?
O4T Cs4 O167 103.5(3) 2_646 . ?
O112 Cs4 O167 81.5(3) . . ?
O38 Cs4 O167 139.4(3) 1_655 . ?
O127 Cs4 O3W 117.5(3) . 2_646 ?
O8T Cs4 O3W 75.7(3) 1_655 2_646 ?
O3T Cs4 O3W 75.1(3) 1_655 2_646 ?
O4T Cs4 O3W 55.0(3) 2_646 2_646 ?
O112 Cs4 O3W 104.7(3) . 2_646 ?
O38 Cs4 O3W 53.6(3) 1_655 2_646 ?
O167 Cs4 O3W 157.5(3) . 2_646 ?
O127 Cs4 O116 54.8(3) . . ?
O8T Cs4 O116 133.3(3) 1_655 . ?
O3T Cs4 O116 86.0(3) 1_655 . ?
O4T Cs4 O116 142.9(3) 2_646 . ?
O112 Cs4 O116 45.3(2) . . ?
O38 Cs4 O116 130.0(2) 1_655 . ?
O167 Cs4 O116 45.7(2) . . ?
O3W Cs4 O116 148.8(3) 2_646 . ?
O127 Cs4 W17 26.6(2) . . ?
O8T Cs4 W17 109.8(2) 1_655 . ?
O3T Cs4 W17 143.3(2) 1_655 . ?
O4T Cs4 W17 84.4(2) 2_646 . ?
O112 Cs4 W17 73.59(18) . . ?
O38 Cs4 W17 160.81(18) 1_655 . ?
O167 Cs4 W17 29.78(18) . . ?
O3W Cs4 W17 130.4(3) 2_646 . ?
O116 Cs4 W17 58.67(16) . . ?
O127 Cs4 W3 148.7(2) . 1_655 ?
O8T Cs4 W3 77.5(2) 1_655 1_655 ?
O3T Cs4 W3 24.9(2) 1_655 1_655 ?
O4T Cs4 W3 109.9(2) 2_646 1_655 ?
O112 Cs4 W3 98.49(18) . 1_655 ?
O38 Cs4 W3 27.85(18) 1_655 1_655 ?
O167 Cs4 W3 138.73(19) . 1_655 ?
O3W Cs4 W3 62.7(3) 2_646 1_655 ?
O116 Cs4 W3 107.17(17) . 1_655 ?
W17 Cs4 W3 165.62(5) . 1_655 ?
O127 Cs4 W12 29.2(2) . . ?
O8T Cs4 W12 156.6(2) 1_655 . ?
O3T Cs4 W12 99.1(2) 1_655 . ?
O4T Cs4 W12 98.6(2) 2_646 . ?
O112 Cs4 W12 27.98(18) . . ?
O38 Cs4 W12 142.71(18) 1_655 . ?
O167 Cs4 W12 75.54(18) . . ?
O3W Cs4 W12 99.6(3) 2_646 . ?
O116 Cs4 W12 58.71(17) . . ?
W17 Cs4 W12 55.69(3) . . ?
W3 Cs4 W12 121.18(4) 1_655 . ?
O5T Cs5 O137 96.0(3) 2_646 . ?
O5T Cs5 O2T 143.1(3) 2_646 4_666 ?
O137 Cs5 O2T 119.4(3) . 4_666 ?
O5T Cs5 O26 94.8(3) 2_646 4_666 ?
O137 Cs5 O26 165.0(3) . 4_666 ?
O2T Cs5 O26 52.7(3) 4_666 4_666 ?
O5T Cs5 O6T 63.9(3) 2_646 4_666 ?
O137 Cs5 O6T 127.4(3) . 4_666 ?
O2T Cs5 O6T 98.0(3) 4_666 4_666 ?
O26 Cs5 O6T 50.2(3) 4_666 4_666 ?
O5T Cs5 O13W 86.9(6) 2_646 . ?
O137 Cs5 O13W 94.1(6) . . ?
O2T Cs5 O13W 81.1(6) 4_666 . ?
O26 Cs5 O13W 96.8(6) 4_666 . ?
O6T Cs5 O13W 129.5(6) 4_666 . ?
O5T Cs5 O178 99.2(3) 2_646 . ?
O137 Cs5 O178 49.6(3) . . ?
O2T Cs5 O178 111.2(3) 4_666 . ?
O26 Cs5 O178 118.4(3) 4_666 . ?
O6T Cs5 O178 84.3(3) 4_666 . ?
O13W Cs5 O178 143.4(6) . . ?
O5T Cs5 O134 135.8(3) 2_646 . ?
O137 Cs5 O134 47.1(3) . . ?
O2T Cs5 O134 74.0(3) 4_666 . ?
O26 Cs5 O134 126.7(2) 4_666 . ?
O6T Cs5 O134 153.7(3) 4_666 . ?
O13W Cs5 O134 74.9(6) . . ?
O178 Cs5 O134 75.9(2) . . ?
O5T Cs5 O17T 56.2(3) 2_646 . ?
O137 Cs5 O17T 48.3(3) . . ?
O2T Cs5 O17T 158.4(3) 4_666 . ?
O26 Cs5 O17T 133.5(3) 4_666 . ?
O6T Cs5 O17T 83.3(3) 4_666 . ?
O13W Cs5 O17T 114.8(6) . . ?
O178 Cs5 O17T 47.4(3) . . ?
O134 Cs5 O17T 95.3(2) . . ?
O5T Cs5 O2W 62.8(3) 2_646 4_666 ?
O137 Cs5 O2W 136.5(3) . 4_666 ?
O2T Cs5 O2W 83.1(3) 4_666 4_666 ?
O26 Cs5 O2W 58.2(3) 4_666 4_666 ?
O6T Cs5 O2W 79.3(3) 4_666 4_666 ?
O13W Cs5 O2W 50.3(6) . 4_666 ?
O178 Cs5 O2W 159.7(3) . 4_666 ?
O134 Cs5 O2W 123.2(3) . 4_666 ?
O17T Cs5 O2W 118.1(3) . 4_666 ?
O5T Cs5 O13T 94.2(3) 2_646 . ?
O137 Cs5 O13T 44.8(3) . . ?
O2T Cs5 O13T 103.7(3) 4_666 . ?
O26 Cs5 O13T 144.2(3) 4_666 . ?
O6T Cs5 O13T 157.3(3) 4_666 . ?
O13W Cs5 O13T 49.3(6) . . ?
O178 Cs5 O13T 94.2(2) . . ?
O134 Cs5 O13T 43.8(2) . . ?
O17T Cs5 O13T 79.1(3) . . ?
O2W Cs5 O13T 96.3(3) 4_666 . ?
O5T Cs5 W17 81.9(2) 2_646 . ?
O137 Cs5 W17 27.9(2) . . ?
O2T Cs5 W17 134.4(2) 4_666 . ?
O26 Cs5 W17 145.65(19) 4_666 . ?
O6T Cs5 W17 99.5(2) 4_666 . ?
O13W Cs5 W17 117.1(6) . . ?
O178 Cs5 W17 30.95(17) . . ?
O134 Cs5 W17 71.83(17) . . ?
O17T Cs5 W17 26.10(18) . . ?
O2W Cs5 W17 141.5(2) 4_666 . ?
O13T Cs5 W17 70.00(17) . . ?
O15T K1 O159 86.8(3) 3_667 . ?
O15T K1 O8PD 133.2(4) 3_667 . ?
O159 K1 O8PD 138.6(3) . . ?
O15T K1 O14P 105.9(3) 3_667 . ?
O159 K1 O14P 106.3(3) . . ?
O8PD K1 O14P 58.9(3) . . ?
O15T K1 O919 109.0(3) 3_667 . ?
O159 K1 O919 57.6(3) . . ?
O8PD K1 O919 106.8(3) . . ?
O14P K1 O919 140.0(3) . . ?
O15T K1 O145 77.3(3) 3_667 . ?
O159 K1 O145 57.1(3) . . ?
O8PD K1 O145 113.9(3) . . ?
O14P K1 O145 56.3(3) . . ?
O919 K1 O145 113.8(3) . . ?
O15T K1 O89 126.9(3) 3_667 . ?
O159 K1 O89 112.6(3) . . ?
O8PD K1 O89 56.5(3) . . ?
O14P K1 O89 114.0(3) . . ?
O919 K1 O89 56.6(3) . . ?
O145 K1 O89 155.1(3) . . ?
O15T K1 O9W 64.2(6) 3_667 . ?
O159 K1 O9W 122.5(6) . . ?
O8PD K1 O9W 90.2(6) . . ?
O14P K1 O9W 128.3(6) . . ?
O919 K1 O9W 85.1(5) . . ?
O145 K1 O9W 141.1(5) . . ?
O89 K1 O9W 63.8(5) . . ?
O15T K1 O19A 140.4(4) 3_667 . ?
O159 K1 O19A 53.7(3) . . ?
O8PD K1 O19A 85.6(3) . . ?
O14P K1 O19A 86.3(3) . . ?
O919 K1 O19A 54.2(3) . . ?
O145 K1 O19A 79.2(3) . . ?
O89 K1 O19A 77.2(3) . . ?
O9W K1 O19A 135.2(6) . . ?
O15T K1 Pd2 134.9(3) 3_667 . ?
O159 K1 Pd2 114.7(2) . . ?
O8PD K1 Pd2 32.4(2) . . ?
O14P K1 Pd2 32.1(2) . . ?
O919 K1 Pd2 116.0(2) . . ?
O145 K1 Pd2 82.4(2) . . ?
O89 K1 Pd2 82.7(2) . . ?
O9W K1 Pd2 121.0(5) . . ?
O19A K1 Pd2 71.5(3) . . ?
O15T K1 W19 106.8(3) 3_667 . ?
O159 K1 W19 29.7(2) . . ?
O8PD K1 W19 119.2(2) . . ?
O14P K1 W19 119.3(2) . . ?
O919 K1 W19 30.4(2) . . ?
O145 K1 W19 83.6(2) . . ?
O89 K1 W19 83.0(2) . . ?
O9W K1 W19 111.7(5) . . ?
O19A K1 W19 38.8(3) . . ?
Pd2 K1 W19 110.33(10) . . ?
O15T K1 W14 88.1(3) 3_667 . ?
O159 K1 W14 84.7(2) . . ?
O8PD K1 W14 86.4(2) . . ?
O14P K1 W14 27.5(2) . . ?
O919 K1 W14 136.3(2) . . ?
O145 K1 W14 29.6(2) . . ?
O89 K1 W14 140.1(2) . . ?
O9W K1 W14 137.5(5) . . ?
O19A K1 W14 86.8(3) . . ?
Pd2 K1 W14 57.49(6) . . ?
W19 K1 W14 106.78(9) . . ?
O78 K2 O13 159.5(4) . 2_546 ?
O78 K2 O39 122.5(4) . 2_546 ?
O13 K2 O39 55.9(3) 2_546 2_546 ?
O78 K2 O14 104.0(4) . 2_546 ?
O13 K2 O14 55.7(3) 2_546 2_546 ?
O39 K2 O14 66.0(3) 2_546 2_546 ?
O78 K2 O49 72.7(3) . 2_546 ?
O13 K2 O49 94.8(3) 2_546 2_546 ?
O39 K2 O49 55.0(3) 2_546 2_546 ?
O14 K2 O49 55.1(3) 2_546 2_546 ?
O78 K2 O11W 128.8(7) . . ?
O13 K2 O11W 70.2(7) 2_546 . ?
O39 K2 O11W 92.7(7) 2_546 . ?
O14 K2 O11W 125.1(7) 2_546 . ?
O49 K2 O11W 146.2(7) 2_546 . ?
O78 K2 O7PD 54.6(3) . . ?
O13 K2 O7PD 145.0(4) 2_546 . ?
O39 K2 O7PD 127.6(4) 2_546 . ?
O14 K2 O7PD 158.0(4) 2_546 . ?
O49 K2 O7PD 115.2(4) 2_546 . ?
O11W K2 O7PD 74.8(7) . . ?
O78 K2 O16W 108.6(8) . . ?
O13 K2 O16W 70.6(8) 2_546 . ?
O39 K2 O16W 126.4(8) 2_546 . ?
O14 K2 O16W 88.2(8) 2_546 . ?
O49 K2 O16W 140.9(8) 2_546 . ?
O11W K2 O16W 64.0(10) . . ?
O7PD K2 O16W 93.7(8) . . ?
O78 K2 O8PD 49.9(3) . . ?
O13 K2 O8PD 130.6(4) 2_546 . ?
O39 K2 O8PD 172.4(4) 2_546 . ?
O14 K2 O8PD 113.2(4) 2_546 . ?
O49 K2 O8PD 117.9(3) 2_546 . ?
O11W K2 O8PD 93.8(7) . . ?
O7PD K2 O8PD 50.7(3) . . ?
O16W K2 O8PD 60.5(8) . . ?
O78 K2 O7T 52.4(3) . . ?
O13 K2 O7T 139.4(4) 2_546 . ?
O39 K2 O7T 86.1(3) 2_546 . ?
O14 K2 O7T 125.1(4) 2_546 . ?
O49 K2 O7T 70.1(3) 2_546 . ?
O11W K2 O7T 101.2(7) . . ?
O7PD K2 O7T 49.1(3) . . ?
O16W K2 O7T 142.8(8) . . ?
O8PD K2 O7T 88.6(3) . . ?
O78 K2 Pd2 70.4(2) . . ?
O13 K2 Pd2 122.0(3) 2_546 . ?
O39 K2 Pd2 150.7(3) 2_546 . ?
O14 K2 Pd2 140.7(3) 2_546 . ?
O49 K2 Pd2 142.7(3) 2_546 . ?
O11W K2 Pd2 62.9(6) . . ?
O7PD K2 Pd2 34.3(2) . . ?
O16W K2 Pd2 59.4(8) . . ?
O8PD K2 Pd2 33.20(18) . . ?
O7T K2 Pd2 83.4(2) . . ?
O78 K2 W7 32.60(19) . . ?
O13 K2 W7 165.9(3) 2_546 . ?
O39 K2 W7 114.2(3) 2_546 . ?
O14 K2 W7 132.6(3) 2_546 . ?
O49 K2 W7 85.2(3) 2_546 . ?
O11W K2 W7 102.3(6) . . ?
O7PD K2 W7 30.3(2) . . ?
O16W K2 W7 117.6(8) . . ?
O8PD K2 W7 60.27(19) . . ?
O7T K2 W7 28.33(19) . . ?
Pd2 K2 W7 60.67(9) . . ?
O4W K3 O6T 123.0(6) . 3_666 ?
O4W K3 O5T 83.6(5) . . ?
O6T K3 O5T 69.8(4) 3_666 . ?
O4W K3 O1T 71.7(5) . . ?
O6T K3 O1T 163.1(5) 3_666 . ?
O5T K3 O1T 106.7(4) . . ?
O4W K3 O15 82.6(5) . . ?
O6T K3 O15 115.2(4) 3_666 . ?
O5T K3 O15 54.0(3) . . ?
O1T K3 O15 55.0(3) . . ?
O4W K3 O2W 140.0(5) . . ?
O6T K3 O2W 83.9(4) 3_666 . ?
O5T K3 O2W 79.1(4) . . ?
O1T K3 O2W 79.2(4) . . ?
O15 K3 O2W 58.1(4) . . ?
O4W K3 W1 74.5(4) . . ?
O6T K3 W1 142.9(3) 3_666 . ?
O5T K3 W1 81.5(3) . . ?
O1T K3 W1 26.0(2) . . ?
O15 K3 W1 29.00(19) . . ?
O2W K3 W1 67.5(3) . . ?
O4W K3 W5 82.2(4) . . ?
O6T K3 W5 89.9(3) 3_666 . ?
O5T K3 W5 23.7(2) . . ?
O1T K3 W5 83.9(3) . . ?
O15 K3 W5 30.3(2) . . ?
O2W K3 W5 67.7(3) . . ?
W1 K3 W5 58.18(11) . . ?
O4W K3 W6 143.0(5) . 3_666 ?
O6T K3 W6 20.1(2) 3_666 3_666 ?
O5T K3 W6 77.4(3) . 3_666 ?
O1T K3 W6 144.2(4) . 3_666 ?
O15 K3 W6 109.9(3) . 3_666 ?
O2W K3 W6 66.5(3) . 3_666 ?
W1 K3 W6 132.0(2) . 3_666 ?
W5 K3 W6 92.00(15) . 3_666 ?
O4W K3 Cs5 91.0(5) . 2_656 ?
O6T K3 Cs5 39.9(3) 3_666 2_656 ?
O5T K3 Cs5 36.1(2) . 2_656 ?
O1T K3 Cs5 141.9(3) . 2_656 ?
O15 K3 Cs5 90.0(3) . 2_656 ?
O2W K3 Cs5 95.5(3) . 2_656 ?
W1 K3 Cs5 117.5(2) . 2_656 ?
W5 K3 Cs5 59.75(12) . 2_656 ?
W6 K3 Cs5 55.61(9) 3_666 2_656 ?
O10W Na1 O18T 159.6(8) . . ?
O10W Na1 O5W 108.2(9) . 4_666 ?
O18T Na1 O5W 90.6(6) . 4_666 ?
O10W Na1 O7T 87.4(7) . 4_666 ?
O18T Na1 O7T 103.0(5) . 4_666 ?
O5W Na1 O7T 83.2(6) 4_666 4_666 ?
O10W Na1 O16T 87.8(8) . 3_767 ?
O18T Na1 O16T 89.8(4) . 3_767 ?
O5W Na1 O16T 74.1(6) 4_666 3_767 ?
O7T Na1 O16T 154.1(5) 4_666 3_767 ?
O10W Na1 O9T 87.4(7) . 3_667 ?
O18T Na1 O9T 79.2(4) . 3_667 ?
O5W Na1 O9T 151.1(6) 4_666 3_667 ?
O7T Na1 O9T 73.1(4) 4_666 3_667 ?
O16T Na1 O9T 132.1(5) 3_767 3_667 ?
O10W Na1 Cs1 127.2(7) . 3_667 ?
O18T Na1 Cs1 53.2(3) . 3_667 ?
O5W Na1 Cs1 101.2(5) 4_666 3_667 ?
O7T Na1 Cs1 53.4(3) 4_666 3_667 ?
O16T Na1 Cs1 143.0(4) 3_767 3_667 ?
O9T Na1 Cs1 51.3(3) 3_667 3_667 ?
O10W Na1 Cs3 64.3(7) . 4_666 ?
O18T Na1 Cs3 135.6(4) . 4_666 ?
O5W Na1 Cs3 45.5(5) 4_666 4_666 ?
O7T Na1 Cs3 70.5(3) 4_666 4_666 ?
O16T Na1 Cs3 84.5(3) 3_767 4_666 ?
O9T Na1 Cs3 134.2(3) 3_667 4_666 ?
Cs1 Na1 Cs3 118.92(17) 3_667 4_666 ?
Si1 O1S1 W4 127.3(5) . . ?
Si1 O1S1 W9 127.3(5) . . ?
W4 O1S1 W9 92.3(3) . . ?
Si1 O2S1 W6 128.4(5) . . ?
Si1 O2S1 W5 127.7(5) . . ?
W6 O2S1 W5 92.7(3) . . ?
Si1 O3S1 W7 127.7(5) . . ?
Si1 O3S1 W8 127.9(5) . . ?
W7 O3S1 W8 93.1(4) . . ?
Si1 O4S1 W2 121.6(5) . . ?
Si1 O4S1 W3 122.9(5) . . ?
W2 O4S1 W3 94.2(4) . . ?
Si1 O4S1 W1 122.5(5) . . ?
W2 O4S1 W1 93.9(3) . . ?
W3 O4S1 W1 94.1(4) . . ?
Si2 O1S2 W10 127.4(5) . . ?
Si2 O1S2 W15 125.6(5) . . ?
W10 O1S2 W15 92.4(4) . . ?
Si2 O2S2 W12 127.9(6) . . ?
Si2 O2S2 W11 128.0(6) . . ?
W12 O2S2 W11 92.7(4) . . ?
Si2 O3S2 W13 128.4(5) . . ?
Si2 O3S2 W14 128.2(5) . . ?
W13 O3S2 W14 92.4(3) . . ?
Si2 O4S2 W18 123.7(5) . . ?
Si2 O4S2 W17 120.7(5) . . ?
W18 O4S2 W17 93.8(4) . . ?
Si2 O4S2 W16 123.1(5) . . ?
W18 O4S2 W16 94.2(4) . . ?
W17 O4S2 W16 93.5(4) . . ?
W1 O12 W2 117.9(5) . . ?
W3 O13 W1 119.2(5) . . ?
W3 O13 K2 104.2(4) . 2_556 ?
W1 O13 K2 104.8(4) . 2_556 ?
W4 O14 W1 148.6(6) . . ?
W4 O14 K2 105.8(4) . 2_556 ?
W1 O14 K2 102.9(4) . 2_556 ?
W1 O15 W5 152.9(6) . . ?
W1 O15 K3 97.3(4) . . ?
W5 O15 K3 99.6(4) . . ?
W1 O1T K3 105.2(5) . . ?
W3 O23 W2 118.6(5) . . ?
W2 O26 W6 149.4(6) . . ?
W2 O26 Cs5 98.1(4) . 4_565 ?
W6 O26 Cs5 104.1(4) . 4_565 ?
W2 O27 W7 148.1(5) . . ?
W2 O27 Cs1 101.9(4) . 2_546 ?
W7 O27 Cs1 101.8(4) . 2_546 ?
W2 O2T Cs5 105.9(5) . 4_565 ?
W2 O2T Cs1 105.6(5) . 2_546 ?
Cs5 O2T Cs1 100.6(3) 4_565 2_546 ?
W3 O38 W8 151.9(6) . . ?
W3 O38 Cs4 98.5(4) . 1_455 ?
W8 O38 Cs4 100.6(3) . 1_455 ?
W9 O39 W3 148.0(6) . . ?
W9 O39 K2 106.5(4) . 2_556 ?
W3 O39 K2 103.1(4) . 2_556 ?
W3 O3T Cs4 106.5(5) . 1_455 ?
W4 O45 W5 151.1(6) . . ?
W4 O45 Cs2 104.2(4) . 2_656 ?
W5 O45 Cs2 104.3(4) . 2_656 ?
W9 O49 W4 115.2(5) . . ?
W9 O49 K2 103.1(4) . 2_556 ?
W4 O49 K2 103.2(4) . 2_556 ?
W4 O419 W19 146.4(6) . . ?
W4 O419 Cs2 102.8(4) . 2_656 ?
W19 O419 Cs2 109.5(4) . 2_656 ?
W4 O4T Cs4 163.7(6) . 2_656 ?
W6 O56 W5 114.2(5) . . ?
W5 O5PD Pd1 140.5(6) . . ?
W5 O5PD Cs2 102.5(4) . 2_656 ?
Pd1 O5PD Cs2 107.4(4) . 2_656 ?
W5 O5T K3 113.1(5) . . ?
W5 O5T Cs5 137.9(6) . 2_656 ?
K3 O5T Cs5 108.6(4) . 2_656 ?
W7 O67 W6 155.0(6) . . ?
W7 O67 Cs3 99.2(4) . . ?
W6 O67 Cs3 104.5(4) . . ?
W6 O6PD Pd1 140.0(6) . . ?
W6 O6PD Cs3 105.0(4) . . ?
Pd1 O6PD Cs3 105.6(4) . . ?
W6 O6T K3 126.0(6) . 3_666 ?
W6 O6T Cs5 112.7(5) . 4_565 ?
K3 O6T Cs5 106.0(4) 3_666 4_565 ?
W8 O78 W7 115.0(5) . . ?
W8 O78 K2 112.3(4) . . ?
W7 O78 K2 96.5(4) . . ?
W7 O7PD Pd2 141.5(6) . . ?
W7 O7PD K2 92.1(4) . . ?
Pd2 O7PD K2 85.6(4) . . ?
W7 O7PD Cs3 106.9(4) . . ?
Pd2 O7PD Cs3 105.0(4) . . ?
K2 O7PD Cs3 126.8(4) . . ?
W7 O7T Na1 149.3(6) . 4_565 ?
W7 O7T Cs1 113.7(5) . 2_546 ?
Na1 O7T Cs1 89.5(4) 4_565 2_546 ?
W7 O7T K2 81.4(4) . . ?
Na1 O7T K2 107.2(4) 4_565 . ?
Cs1 O7T K2 116.0(3) 2_546 . ?
W9 O89 W8 152.1(6) . . ?
W9 O89 K1 104.4(4) . . ?
W8 O89 K1 101.4(4) . . ?
W8 O8PD Pd2 140.8(6) . . ?
W8 O8PD K1 107.8(4) . . ?
Pd2 O8PD K1 98.2(4) . . ?
W8 O8PD K2 92.6(4) . . ?
Pd2 O8PD K2 75.5(3) . . ?
K1 O8PD K2 152.3(4) . . ?
W8 O8T Cs4 114.2(5) . 1_455 ?
W9 O919 W19 145.1(6) . . ?
W9 O919 K1 105.1(4) . . ?
W19 O919 K1 101.7(4) . . ?
W9 O919 Cs1 91.3(3) . . ?
W19 O919 Cs1 96.4(4) . . ?
K1 O919 Cs1 116.4(3) . . ?
W9 O9T Na1 153.4(6) . 3_667 ?
W9 O9T Cs1 109.5(5) . . ?
Na1 O9T Cs1 89.3(3) 3_667 . ?
W10 O101 W11 149.6(6) . . ?
W10 O101 Cs2 104.2(4) . 2_656 ?
W11 O101 Cs2 105.1(4) . 2_656 ?
W10 O105 W15 117.0(6) . . ?
W10 O106 W16 149.7(6) . . ?
W19 O109 W10 144.2(6) . . ?
W19 O109 Cs2 109.5(4) . 2_656 ?
W10 O109 Cs2 105.4(4) . 2_656 ?
W10 O10T Cs3 121.6(5) . 2_656 ?
W11 O112 W12 114.6(5) . . ?
W11 O112 Cs4 120.6(4) . . ?
W12 O112 Cs4 100.8(4) . . ?
W16 O116 W11 152.4(6) . . ?
W16 O116 Cs4 102.4(4) . . ?
W11 O116 Cs4 101.8(4) . . ?
W11 O11P Pd1 140.7(6) . . ?
W11 O11P Cs2 105.0(4) . 2_656 ?
Pd1 O11P Cs2 104.8(4) . 2_656 ?
W11 O11T Cs3 113.6(5) . 2_656 ?
W13 O123 W12 153.8(6) . . ?
W13 O123 Cs3 100.1(4) . . ?
W12 O123 Cs3 102.9(4) . . ?
W13 O123 Cs2 93.6(4) . . ?
W12 O123 Cs2 95.7(4) . . ?
Cs3 O123 Cs2 97.6(3) . . ?
W17 O127 W12 149.4(6) . . ?
W17 O127 Cs4 105.9(4) . . ?
W12 O127 Cs4 104.6(4) . . ?
W17 O127 Cs2 94.9(4) . . ?
W12 O127 Cs2 81.7(3) . . ?
Cs4 O127 Cs2 102.1(3) . . ?
W12 O12P Pd1 139.8(6) . . ?
W12 O12P Cs3 103.6(4) . . ?
Pd1 O12P Cs3 108.9(4) . . ?
W12 O12T Cs2 107.6(5) . . ?
W14 O134 W13 114.6(5) . . ?
W14 O134 Cs5 124.6(4) . . ?
W13 O134 Cs5 94.0(4) . . ?
W17 O137 W13 149.4(6) . . ?
W17 O137 Cs5 101.5(4) . . ?
W13 O137 Cs5 109.0(4) . . ?
W17 O137 Cs2 96.0(4) . . ?
W13 O137 Cs2 81.3(3) . . ?
Cs5 O137 Cs2 94.0(3) . . ?
W13 O13P Pd2 138.7(6) . . ?
W13 O13P Cs3 106.5(4) . . ?
Pd2 O13P Cs3 106.7(4) . . ?
W13 O13T Cs2 108.8(5) . . ?
W13 O13T Cs5 90.2(4) . . ?
Cs2 O13T Cs5 92.7(3) . . ?
W15 O145 W14 151.1(6) . . ?
W15 O145 K1 103.7(4) . . ?
W14 O145 K1 102.5(4) . . ?
W18 O148 W14 153.7(6) . . ?
W18 O148 Cs1 99.4(4) . 3_667 ?
W14 O148 Cs1 98.2(3) . 3_667 ?
W14 O14P Pd2 141.2(6) . . ?
W14 O14P K1 107.1(4) . . ?
Pd2 O14P K1 98.3(4) . . ?
W14 O14T Cs1 117.4(5) . 3_667 ?
W15 O158 W18 149.7(6) . . ?
W19 O159 W15 143.8(6) . . ?
W19 O159 K1 104.6(4) . . ?
W15 O159 K1 106.6(4) . . ?
W15 O15T K1 162.7(6) . 3_667 ?
W16 O167 W17 117.8(5) . . ?
W16 O167 Cs4 113.0(4) . . ?
W17 O167 Cs4 93.5(4) . . ?
W18 O168 W16 120.2(5) . . ?
W16 O16T Na1 147.4(7) . 3_767 ?
W18 O178 W17 119.2(5) . . ?
W18 O178 Cs5 121.9(4) . . ?
W17 O178 Cs5 89.5(3) . . ?
W17 O17T Cs5 86.1(4) . . ?
W18 O18T Na1 155.6(7) . . ?
W18 O18T Cs1 110.1(5) . 3_667 ?
Na1 O18T Cs1 91.3(4) . 3_667 ?
W19 O19A K1 82.9(4) . . ?
W19 O19B Cs1 116.9(6) . . ?
O11W O1W O19W 111(3) 2_656 1_655 ?
K3 O2W Cs5 170.3(5) . 4_565 ?
Cs1 O3W Cs4 178.8(6) . 2_656 ?
Na1 O5W Cs3 102.0(7) 4_565 . ?
O1W O11W K2 136(2) 2_646 . ?

loop_
_geom_bond_atom_site_label_1
_geom_bond_atom_site_label_2
_geom_bond_distance
_geom_bond_site_symmetry_2
_geom_bond_publ_flag
W1 O1T 1.721(12) . ?
W1 O15 1.850(10) . ?
W1 O12 1.910(11) . ?
W1 O14 1.939(11) . ?
W1 O13 1.954(10) . ?
W1 O4S1 2.303(10) . ?
W1 K3 3.785(6) . ?
W1 K2 3.819(6) 2_556 ?
W2 O2T 1.730(11) . ?
W2 O26 1.839(10) . ?
W2 O27 1.857(10) . ?
W2 O23 1.984(10) . ?
W2 O12 2.001(11) . ?
W2 O4S1 2.284(10) . ?
W2 Cs5 3.9186(16) 4_565 ?
W2 Cs1 4.1431(15) 2_546 ?
W3 O3T 1.744(12) . ?
W3 O38 1.875(10) . ?
W3 O23 1.911(10) . ?
W3 O39 1.934(10) . ?
W3 O13 1.940(10) . ?
W3 O4S1 2.287(9) . ?
W3 K2 3.794(6) 2_556 ?
W3 Cs4 3.9701(16) 1_455 ?
W4 O4T 1.723(12) . ?
W4 O45 1.893(10) . ?
W4 O419 1.912(10) . ?
W4 O14 1.920(11) . ?
W4 O49 1.935(10) . ?
W4 O1S1 2.259(10) . ?
W4 K2 3.874(7) 2_556 ?
W4 Cs2 4.0011(14) 2_656 ?
W5 O5T 1.729(11) . ?
W5 O5PD 1.819(11) . ?
W5 O45 1.924(10) . ?
W5 O56 1.946(10) . ?
W5 O15 2.022(10) . ?
W5 O2S1 2.251(9) . ?
W5 K3 3.951(8) . ?
W5 Cs2 4.0244(15) 2_656 ?
W5 Cs5 4.4345(19) 2_656 ?
W6 O6T 1.736(11) . ?
W6 O6PD 1.810(11) . ?
W6 O67 1.927(10) . ?
W6 O56 1.929(11) . ?
W6 O26 2.040(10) . ?
W6 O2S1 2.247(9) . ?
W6 K3 4.082(7) 3_666 ?
W6 Cs5 4.2044(19) 4_565 ?
W6 Cs3 4.2520(19) . ?
W7 O7T 1.728(11) . ?
W7 O7PD 1.818(11) . ?
W7 O67 1.882(10) . ?
W7 O78 1.953(9) . ?
W7 O27 2.009(10) . ?
W7 O3S1 2.226(9) . ?
W7 K2 3.600(6) . ?
W7 Cs3 4.0872(16) . ?
W7 Cs1 4.2352(16) 2_546 ?
W8 O8T 1.721(11) . ?
W8 O8PD 1.812(10) . ?
W8 O78 1.902(9) . ?
W8 O89 1.933(10) . ?
W8 O38 2.007(10) . ?
W8 O3S1 2.251(9) . ?
W8 K1 3.779(4) . ?
W8 K2 3.946(6) . ?
W8 Cs4 4.1060(16) 1_455 ?
W9 O9T 1.725(11) . ?
W9 O89 1.877(10) . ?
W9 O919 1.918(10) . ?
W9 O39 1.926(10) . ?
W9 O49 1.934(10) . ?
W9 O1S1 2.272(9) . ?
W9 K1 3.816(4) . ?
W9 K2 3.870(7) 2_556 ?
W9 Cs1 4.0596(14) . ?
W10 O10T 1.740(12) . ?
W10 O106 1.884(11) . ?
W10 O101 1.901(10) . ?
W10 O105 1.914(11) . ?
W10 O109 1.939(10) . ?
W10 O1S2 2.254(10) . ?
W10 Cs2 4.1044(16) 2_656 ?
W10 Cs3 4.3037(17) 2_656 ?
W11 O11T 1.739(11) . ?
W11 O11P 1.811(11) . ?
W11 O101 1.928(10) . ?
W11 O112 1.934(10) . ?
W11 O116 2.015(10) . ?
W11 O2S2 2.259(10) . ?
W11 Cs2 4.1465(14) 2_656 ?
W12 O12T 1.727(11) . ?
W12 O12P 1.800(11) . ?
W12 O123 1.921(10) . ?
W12 O112 1.940(10) . ?
W12 O127 2.044(11) . ?
W12 O2S2 2.245(10) . ?
W12 Cs2 4.0221(14) . ?
W12 Cs4 4.0606(17) . ?
W12 Cs3 4.1217(18) . ?
W13 O13T 1.713(11) . ?
W13 O13P 1.824(11) . ?
W13 O123 1.912(10) . ?
W13 O134 1.940(10) . ?
W13 O137 2.008(11) . ?
W13 O3S2 2.235(9) . ?
W13 Cs2 3.9601(14) . ?
W13 Cs3 4.0423(18) . ?
W13 Cs5 4.1649(19) . ?
W14 O14T 1.733(12) . ?
W14 O14P 1.826(10) . ?
W14 O145 1.911(10) . ?
W14 O134 1.927(10) . ?
W14 O148 1.989(10) . ?
W14 O3S2 2.274(9) . ?
W14 K1 3.778(4) . ?
W14 Cs1 4.1800(16) 3_667 ?
W15 O15T 1.716(12) . ?
W15 O145 1.894(10) . ?
W15 O158 1.896(10) . ?
W15 O159 1.923(11) . ?
W15 O105 1.936(11) . ?
W15 O1S2 2.297(9) . ?
W15 K1 3.794(4) . ?
W16 O16T 1.720(12) . ?
W16 O116 1.861(10) . ?
W16 O167 1.945(10) . ?
W16 O106 1.945(11) . ?
W16 O168 1.950(10) . ?
W16 O4S2 2.303(10) . ?
W16 Cs4 4.447(2) . ?
W17 O17T 1.707(12) . ?
W17 O127 1.837(11) . ?
W17 O137 1.849(10) . ?
W17 O167 1.966(10) . ?
W17 O178 1.991(10) . ?
W17 O4S2 2.293(10) . ?
W17 Cs5 3.8717(16) . ?
W17 Cs4 3.9517(17) . ?
W17 Cs2 4.3326(14) . ?
W18 O18T 1.718(11) . ?
W18 O148 1.874(10) . ?
W18 O178 1.889(10) . ?
W18 O168 1.929(10) . ?
W18 O158 1.956(10) . ?
W18 O4S2 2.290(10) . ?
W18 Cs1 4.1447(15) 3_667 ?
W19 O19B 1.743(14) . ?
W19 O109 1.899(10) . ?
W19 O159 1.919(11) . ?
W19 O419 1.929(10) . ?
W19 O919 1.936(10) . ?
W19 O19A 2.367(15) . ?
W19 K1 3.746(4) . ?
W19 Cs2 4.1763(16) 2_656 ?
W19 Cs1 4.2143(16) . ?
Pd1 O5PD 1.972(11) . ?
Pd1 O11P 1.972(11) . ?
Pd1 O6PD 1.981(11) . ?
Pd1 O12P 1.988(11) . ?
Pd1 Cs2 4.2462(17) 2_656 ?
Pd1 Cs3 4.378(2) . ?
Pd2 O14P 1.967(10) . ?
Pd2 O13P 1.973(11) . ?
Pd2 O8PD 1.980(10) . ?
Pd2 O7PD 1.981(11) . ?
Pd2 K2 3.501(6) . ?
Pd2 K1 3.658(4) . ?
Pd2 Cs3 4.1486(19) . ?
Si1 O2S1 1.620(10) . ?
Si1 O1S1 1.623(10) . ?
Si1 O3S1 1.624(10) . ?
Si1 O4S1 1.670(10) . ?
Si2 O3S2 1.612(10) . ?
Si2 O2S2 1.621(10) . ?
Si2 O1S2 1.622(10) . ?
Si2 O4S2 1.666(11) . ?
Cs1 O14T 3.088(12) 3_667 ?
Cs1 O19B 3.130(14) . ?
Cs1 O9T 3.144(11) . ?
Cs1 O18T 3.228(12) 3_667 ?
Cs1 O7T 3.235(11) 2_556 ?
Cs1 O3W 3.258(17) . ?
Cs1 O2T 3.327(11) 2_556 ?
Cs1 O27 3.341(10) 2_556 ?
Cs1 O148 3.403(10) 3_667 ?
Cs1 O919 3.534(10) . ?
Cs1 Na1 4.030(7) 3_667 ?
Cs2 O13T 3.060(11) . ?
Cs2 O45 3.090(11) 2_646 ?
Cs2 O419 3.116(10) 2_646 ?
Cs2 O109 3.139(10) 2_646 ?
Cs2 O12T 3.146(12) . ?
Cs2 O101 3.202(11) 2_646 ?
Cs2 O5PD 3.218(11) 2_646 ?
Cs2 O11P 3.291(10) 2_646 ?
Cs2 O123 3.349(10) . ?
Cs2 O137 3.730(10) . ?
Cs2 O127 3.771(11) . ?
Cs3 O13P 3.125(11) . ?
Cs3 O10T 3.128(12) 2_646 ?
Cs3 O7PD 3.169(11) . ?
Cs3 O5W 3.18(2) . ?
Cs3 O123 3.243(10) . ?
Cs3 O12P 3.310(11) . ?
Cs3 O67 3.339(10) . ?
Cs3 O6PD 3.407(10) . ?
Cs3 O11T 3.758(11) 2_646 ?
Cs4 O127 3.032(11) . ?
Cs4 O8T 3.090(11) 1_655 ?
Cs4 O3T 3.105(12) 1_655 ?
Cs4 O4T 3.169(12) 2_646 ?
Cs4 O112 3.222(10) . ?
Cs4 O38 3.233(10) 1_655 ?
Cs4 O167 3.311(10) . ?
Cs4 O3W 3.560(17) 2_646 ?
Cs4 O116 3.660(10) . ?
Cs4 W3 3.9701(16) 1_655 ?
Cs5 O5T 2.998(11) 2_646 ?
Cs5 O137 3.052(10) . ?
Cs5 O2T 3.073(11) 4_666 ?
Cs5 O26 3.212(10) 4_666 ?
Cs5 O6T 3.218(11) 4_666 ?
Cs5 O13W 3.25(3) . ?
Cs5 O178 3.338(10) . ?
Cs5 O134 3.551(10) . ?
Cs5 O17T 3.594(11) . ?
Cs5 O2W 3.749(16) 4_666 ?
Cs5 O13T 3.792(11) . ?
K1 O15T 2.687(12) 3_667 ?
K1 O159 2.768(11) . ?
K1 O8PD 2.808(11) . ?
K1 O14P 2.813(11) . ?
K1 O919 2.838(11) . ?
K1 O145 2.870(11) . ?
K1 O89 2.887(11) . ?
K1 O9W 2.90(3) . ?
K1 O19A 3.212(15) . ?
K2 O78 2.812(11) . ?
K2 O13 2.818(12) 2_546 ?
K2 O39 2.855(12) 2_546 ?
K2 O14 2.883(12) 2_546 ?
K2 O49 2.943(12) 2_546 ?
K2 O11W 2.95(3) . ?
K2 O7PD 3.042(12) . ?
K2 O16W 3.08(4) . ?
K2 O8PD 3.425(12) . ?
K2 O7T 3.427(13) . ?
K3 O4W 2.74(2) . ?
K3 O6T 2.812(12) 3_666 ?
K3 O5T 2.939(15) . ?
K3 O1T 2.950(13) . ?
K3 O15 3.075(12) . ?
K3 O2W 3.119(19) . ?
K3 W6 4.082(7) 3_666 ?
K3 Cs5 4.822(9) 2_656 ?
Na1 O10W 2.28(3) . ?
Na1 O18T 2.338(13) . ?
Na1 O5W 2.39(2) 4_666 ?
Na1 O7T 2.433(13) 4_666 ?
Na1 O16T 2.494(14) 3_767 ?
Na1 O9T 2.558(13) 3_667 ?
Na1 Cs1 4.030(7) 3_667 ?
Na1 Cs3 4.359(8) 4_666 ?
O13 K2 2.818(12) 2_556 ?
O14 K2 2.883(12) 2_556 ?
O26 Cs5 3.212(10) 4_565 ?
O27 Cs1 3.341(10) 2_546 ?
O2T Cs5 3.073(11) 4_565 ?
O2T Cs1 3.327(11) 2_546 ?
O38 Cs4 3.233(10) 1_455 ?
O39 K2 2.855(12) 2_556 ?
O3T Cs4 3.105(12) 1_455 ?
O45 Cs2 3.090(11) 2_656 ?
O49 K2 2.943(12) 2_556 ?
O419 Cs2 3.116(10) 2_656 ?
O4T Cs4 3.169(12) 2_656 ?
O5PD Cs2 3.218(11) 2_656 ?
O5T Cs5 2.998(11) 2_656 ?
O6T K3 2.812(12) 3_666 ?
O6T Cs5 3.218(11) 4_565 ?
O7T Na1 2.433(13) 4_565 ?
O7T Cs1 3.235(11) 2_546 ?
O8T Cs4 3.090(11) 1_455 ?
O9T Na1 2.558(13) 3_667 ?
O101 Cs2 3.202(10) 2_656 ?
O109 Cs2 3.139(10) 2_656 ?
O10T Cs3 3.128(12) 2_656 ?
O11P Cs2 3.291(10) 2_656 ?
O11T Cs3 3.758(11) 2_656 ?
O148 Cs1 3.403(10) 3_667 ?
O14T Cs1 3.088(12) 3_667 ?
O15T K1 2.687(12) 3_667 ?
O16T Na1 2.494(14) 3_767 ?
O18T Cs1 3.228(11) 3_667 ?
O1W O11W 1.04(3) 2_656 ?
O1W O19W 1.80(5) 1_655 ?
O2W Cs5 3.749(16) 4_565 ?
O3W Cs4 3.560(17) 2_656 ?
O5W Na1 2.39(2) 4_565 ?
O11W O1W 1.04(3) 2_646 ?
O12W O15W 1.32(5) 2_656 ?
O15W O12W 1.32(5) 2_646 ?
O18W O20W 1.15(6) 1_455 ?
O19W O1W 1.80(5) 1_455 ?
O20W O18W 1.15(6) 1_655 ?
